data_7006147
loop_
_publ_author_name
'Champouret, Yohan D. M.'
'Nodes, William J.'
'Scrimshire, Jason A.'
'Singh, Kuldip'
'Solan, Gregory A.'
'Young, Isla'

_publ_section_title
;
 Sterically variable dizinc complexes bearing
 bis(iminopyridyl)phenolate ligands: synthesis, structures and
 reactivity studies.
;
_journal_issue 40
_journal_name_full 'Dalton transactions (Cambridge, England : 2003)'
_journal_page_first 4565
_journal_page_last 4575
_journal_paper_doi 10.1039/b709385c
_journal_year 2007
_chemical_formula_moiety '(C48 H55 B F4 N4 O5 Zn2)(C H1.5 0.5N)0.25( H2 O)'
_chemical_formula_sum 'C49 H57 B F4 N4.5 O5.25 Zn2'
_chemical_formula_weight 1010.54
_chemical_name_systematic
;
?
;
_space_group_IT_number 2
_symmetry_cell_setting triclinic
_symmetry_space_group_name_Hall '-P 1'
_symmetry_space_group_name_H-M 'P -1'
_atom_sites_solution_hydrogens geom
_atom_sites_solution_primary direct
_atom_sites_solution_secondary difmap
_audit_creation_method SHELXL-97
_cell_angle_alpha 79.668(3)
_cell_angle_beta 85.727(3)
_cell_angle_gamma 66.039(3)
_cell_formula_units_Z 4
_cell_length_a 15.005(3)
_cell_length_b 16.307(3)
_cell_length_c 22.415(4)
_cell_measurement_reflns_used 929
_cell_measurement_temperature 150(2)
_cell_measurement_theta_max 24.360
_cell_measurement_theta_min 2.889
_cell_volume 4930.7(16)
_computing_cell_refinement 'Bruker SMART'
_computing_data_collection 'Bruker SMART'
_computing_data_reduction 'Bruker SHELXTL'
_computing_molecular_graphics 'Bruker SHELXTL'
_computing_publication_material 'Bruker SHELXTL'
_computing_structure_refinement 'SHELXL-97 (Sheldrick, 1997)'
_computing_structure_solution 'SHELXS-97 (Sheldrick, 1990)'
_diffrn_ambient_temperature 150(2)
_diffrn_measured_fraction_theta_full 0.987
_diffrn_measured_fraction_theta_max 0.987
_diffrn_measurement_device_type 'CCD area detector'
_diffrn_measurement_method 'phi and omega scans'
_diffrn_radiation_monochromator graphite
_diffrn_radiation_source 'fine-focus sealed tube'
_diffrn_radiation_type MoK\a
_diffrn_radiation_wavelength 0.71073
_diffrn_reflns_av_R_equivalents 0.0510
_diffrn_reflns_av_sigmaI/netI 0.0998
_diffrn_reflns_limit_h_max 18
_diffrn_reflns_limit_h_min -18
_diffrn_reflns_limit_k_max 20
_diffrn_reflns_limit_k_min -19
_diffrn_reflns_limit_l_max 27
_diffrn_reflns_limit_l_min -27
_diffrn_reflns_number 38847
_diffrn_reflns_theta_full 26.00
_diffrn_reflns_theta_max 26.00
_diffrn_reflns_theta_min 1.53
_exptl_absorpt_coefficient_mu 1.038
_exptl_absorpt_correction_T_max 0.928
_exptl_absorpt_correction_T_min 0.799
_exptl_absorpt_correction_type empirical
_exptl_absorpt_process_details
;
absorption correction based on 13598 reflections(SADABS);Rint 0.0463 before
correction and 0.0356 after.
;
_exptl_crystal_colour yellow
_exptl_crystal_density_diffrn 1.361
_exptl_crystal_density_method 'not measured'
_exptl_crystal_description block
_exptl_crystal_F_000 2102
_exptl_crystal_size_max 0.31
_exptl_crystal_size_mid 0.26
_exptl_crystal_size_min 0.13
_refine_diff_density_max 1.165
_refine_diff_density_min -0.697
_refine_diff_density_rms 0.086
_refine_ls_extinction_method none
_refine_ls_goodness_of_fit_ref 0.971
_refine_ls_hydrogen_treatment constr
_refine_ls_matrix_type full
_refine_ls_number_parameters 1214
_refine_ls_number_reflns 19140
_refine_ls_number_restraints 0
_refine_ls_restrained_S_all 0.971
_refine_ls_R_factor_all 0.0987
_refine_ls_R_factor_gt 0.0601
_refine_ls_shift/su_max 0.005
_refine_ls_shift/su_mean 0.000
_refine_ls_structure_factor_coef Fsqd
_refine_ls_weighting_details 'calc w=1/[\s^2^(Fo^2^)+(0.0608P)^2^+0.0000P] where P=(Fo^2^+2Fc^2^)/3'
_refine_ls_weighting_scheme calc
_refine_ls_wR_factor_gt 0.1291
_refine_ls_wR_factor_ref 0.1426
_reflns_number_gt 12481
_reflns_number_total 19140
_reflns_threshold_expression >2sigma(I)
_cod_data_source_file b709385c.txt
_cod_data_source_block 06007a
_cod_depositor_comments
;
The following automatic conversions were performed:
'_symmetry_cell_setting' value 'Triclinic' changed to 'triclinic'
according to '/home/saulius/struct/CIF-dictionaries/cif_core.dic'
dictionary named 'cif_core.dic' version 2.4.1 from 2010-06-29.

Automatic conversion script
Id: cif_fix_enum 1527 2010-12-29 10:47:43Z saulius 

The following automatic conversions were performed:

'_refine_ls_hydrogen_treatment' value 'constrained' was replaced with
the value 'constr' as specified in the replacement file
'src/cod-tools/trunk/data/replacement-values/replacement_values.lst'.

Automatic conversion script
Id: cif_fix_values 5376 2017-05-30 11:51:03Z andrius 
;
_cod_original_cell_volume 4930.6(14)
_cod_original_sg_symbol_H-M P-1
_cod_original_formula_sum 'C49 H57 B F4 N4.50 O5.25 Zn2'
_cod_database_code 7006147

loop_
_symmetry_equiv_pos_as_xyz
'x, y, z'
'-x, -y, -z'

loop_
_atom_site_label
_atom_site_type_symbol
_atom_site_fract_x
_atom_site_fract_y
_atom_site_fract_z
_atom_site_U_iso_or_equiv
_atom_site_adp_type
_atom_site_occupancy
_atom_site_symmetry_multiplicity
_atom_site_calc_flag
_atom_site_refinement_flags
_atom_site_disorder_assembly
_atom_site_disorder_group
Zn1 Zn 0.54270(4) 0.85350(3) 0.26313(2) 0.02496(13) Uani 1 1 d . . .
Zn2 Zn 0.65215(4) 0.85898(3) 0.37475(2) 0.02712(13) Uani 1 1 d . . .
O1 O 0.5598(2) 0.8072(2) 0.35299(12) 0.0290(7) Uani 1 1 d . . .
O2 O 0.7545(2) 0.8041(2) 0.31418(14) 0.0375(8) Uani 1 1 d . . .
O3 O 0.6773(2) 0.7913(2) 0.23810(13) 0.0387(8) Uani 1 1 d . . .
O4 O 0.4941(2) 0.9847(2) 0.26988(14) 0.0391(8) Uani 1 1 d . . .
O5 O 0.5592(2) 0.9860(2) 0.35609(15) 0.0387(8) Uani 1 1 d . . .
N1 N 0.4963(3) 0.8886(2) 0.17134(15) 0.0266(8) Uani 1 1 d . . .
N2 N 0.4115(2) 0.8389(2) 0.27060(16) 0.0266(8) Uani 1 1 d . . .
N3 N 0.7060(3) 0.7478(2) 0.44379(15) 0.0272(8) Uani 1 1 d . . .
N4 N 0.7467(3) 0.8945(3) 0.41959(16) 0.0298(9) Uani 1 1 d . . .
C1 C 0.7513(3) 0.9828(3) 0.4084(2) 0.0311(11) Uani 1 1 d . . .
C2 C 0.6979(4) 1.0469(4) 0.4445(2) 0.0409(13) Uani 1 1 d . . .
C3 C 0.6994(4) 1.1333(4) 0.4301(3) 0.0576(16) Uani 1 1 d . . .
H3 H 0.6641 1.1779 0.4547 0.069 Uiso 1 1 calc R . .
C4 C 0.7509(4) 1.1551(4) 0.3811(3) 0.0576(16) Uani 1 1 d . . .
H4 H 0.7506 1.2144 0.3717 0.069 Uiso 1 1 calc R . .
C5 C 0.8030(4) 1.0902(4) 0.3458(3) 0.0491(14) Uani 1 1 d . . .
H5 H 0.8389 1.1051 0.3121 0.059 Uiso 1 1 calc R . .
C6 C 0.8041(3) 1.0038(3) 0.3587(2) 0.0365(12) Uani 1 1 d . . .
C7 C 0.8614(4) 0.9353(3) 0.3167(2) 0.0424(13) Uani 1 1 d . . .
H7 H 0.8521 0.8777 0.3317 0.051 Uiso 1 1 calc R . .
C8 C 0.9698(4) 0.9131(4) 0.3169(3) 0.0676(18) Uani 1 1 d . . .
H8A H 1.0044 0.8638 0.2936 0.101 Uiso 1 1 calc R . .
H8B H 0.9938 0.8939 0.3588 0.101 Uiso 1 1 calc R . .
H8C H 0.9814 0.9672 0.2986 0.101 Uiso 1 1 calc R . .
C9 C 0.8217(5) 0.9706(5) 0.2523(3) 0.078(2) Uani 1 1 d . . .
H9A H 0.8337 1.0251 0.2357 0.117 Uiso 1 1 calc R . .
H9B H 0.7514 0.9859 0.2528 0.117 Uiso 1 1 calc R . .
H9C H 0.8544 0.9236 0.2270 0.117 Uiso 1 1 calc R . .
C10 C 0.6379(4) 1.0274(4) 0.4981(3) 0.0547(15) Uani 1 1 d . . .
H10 H 0.6377 0.9661 0.4980 0.066 Uiso 1 1 calc R . .
C11 C 0.5322(4) 1.0972(4) 0.4937(3) 0.0676(18) Uani 1 1 d . . .
H11A H 0.5304 1.1575 0.4955 0.101 Uiso 1 1 calc R . .
H11B H 0.4945 1.0803 0.5276 0.101 Uiso 1 1 calc R . .
H11C H 0.5040 1.0985 0.4554 0.101 Uiso 1 1 calc R . .
C12 C 0.6821(5) 1.0247(5) 0.5584(3) 0.081(2) Uani 1 1 d . . .
H12A H 0.7514 0.9838 0.5596 0.122 Uiso 1 1 calc R . .
H12B H 0.6479 1.0026 0.5922 0.122 Uiso 1 1 calc R . .
H12C H 0.6754 1.0860 0.5619 0.122 Uiso 1 1 calc R . .
C13 C 0.8078(3) 0.8264(3) 0.4531(2) 0.0303(11) Uani 1 1 d . . .
C14 C 0.8923(4) 0.8274(4) 0.4845(2) 0.0500(14) Uani 1 1 d . . .
H14A H 0.9532 0.7938 0.4644 0.075 Uiso 1 1 calc R . .
H14B H 0.8941 0.7987 0.5270 0.075 Uiso 1 1 calc R . .
H14C H 0.8846 0.8904 0.4827 0.075 Uiso 1 1 calc R . .
C15 C 0.7929(3) 0.7401(3) 0.46227(18) 0.0285(10) Uani 1 1 d . . .
C16 C 0.8628(3) 0.6577(3) 0.4871(2) 0.0351(11) Uani 1 1 d . . .
H16 H 0.9232 0.6537 0.5005 0.042 Uiso 1 1 calc R . .
C17 C 0.8439(3) 0.5811(3) 0.4920(2) 0.0370(12) Uani 1 1 d . . .
H17 H 0.8920 0.5232 0.5077 0.044 Uiso 1 1 calc R . .
C18 C 0.7545(4) 0.5889(3) 0.47389(19) 0.0352(11) Uani 1 1 d . . .
H18 H 0.7405 0.5363 0.4776 0.042 Uiso 1 1 calc R . .
C19 C 0.6843(3) 0.6746(3) 0.45005(18) 0.0287(10) Uani 1 1 d . . .
C20 C 0.5856(3) 0.6837(3) 0.43405(19) 0.0287(10) Uani 1 1 d . . .
C21 C 0.5488(4) 0.6237(3) 0.4682(2) 0.0408(13) Uani 1 1 d . . .
H21 H 0.5860 0.5811 0.5011 0.049 Uiso 1 1 calc R . .
C22 C 0.4602(4) 0.6247(4) 0.4552(2) 0.0465(14) Uani 1 1 d . . .
H22 H 0.4366 0.5834 0.4791 0.056 Uiso 1 1 calc R . .
C23 C 0.4066(4) 0.6856(3) 0.4078(2) 0.0391(12) Uani 1 1 d . . .
H23 H 0.3458 0.6854 0.3989 0.047 Uiso 1 1 calc R . .
C24 C 0.4378(3) 0.7478(3) 0.37224(19) 0.0278(10) Uani 1 1 d . . .
C25 C 0.5286(3) 0.7482(3) 0.38540(18) 0.0257(10) Uani 1 1 d . . .
C26 C 0.3735(3) 0.8115(3) 0.3221(2) 0.0278(10) Uani 1 1 d . . .
C27 C 0.2717(3) 0.8397(3) 0.3277(2) 0.0367(12) Uani 1 1 d . . .
H27 H 0.2437 0.8216 0.3644 0.044 Uiso 1 1 calc R . .
C28 C 0.2136(3) 0.8933(3) 0.2796(2) 0.0402(12) Uani 1 1 d . . .
H28 H 0.1448 0.9134 0.2832 0.048 Uiso 1 1 calc R . .
C29 C 0.2542(3) 0.9187(3) 0.2255(2) 0.0370(12) Uani 1 1 d . . .
H29 H 0.2144 0.9541 0.1915 0.044 Uiso 1 1 calc R . .
C30 C 0.3529(3) 0.8912(3) 0.2229(2) 0.0284(10) Uani 1 1 d . . .
C31 C 0.4053(3) 0.9120(3) 0.1665(2) 0.0297(10) Uani 1 1 d . . .
C32 C 0.3479(4) 0.9579(4) 0.1093(2) 0.0467(14) Uani 1 1 d . . .
H32A H 0.3924 0.9611 0.0755 0.070 Uiso 1 1 calc R . .
H32B H 0.3022 1.0196 0.1141 0.070 Uiso 1 1 calc R . .
H32C H 0.3115 0.9231 0.1009 0.070 Uiso 1 1 calc R . .
C33 C 0.5612(3) 0.8917(3) 0.12185(19) 0.0290(10) Uani 1 1 d . . .
C34 C 0.5769(3) 0.9698(3) 0.0994(2) 0.0322(11) Uani 1 1 d . . .
C35 C 0.6516(4) 0.9633(3) 0.0567(2) 0.0388(12) Uani 1 1 d . . .
H35 H 0.6637 1.0158 0.0407 0.047 Uiso 1 1 calc R . .
C36 C 0.7072(4) 0.8824(4) 0.0377(2) 0.0501(15) Uani 1 1 d . . .
H36 H 0.7575 0.8793 0.0087 0.060 Uiso 1 1 calc R . .
C37 C 0.6908(4) 0.8053(4) 0.0605(2) 0.0470(14) Uani 1 1 d . . .
H37 H 0.7301 0.7495 0.0470 0.056 Uiso 1 1 calc R . .
C38 C 0.6175(3) 0.8080(3) 0.10294(19) 0.0333(11) Uani 1 1 d . . .
C39 C 0.5981(4) 0.7238(3) 0.1281(2) 0.0374(12) Uani 1 1 d . . .
H39 H 0.5775 0.7276 0.1714 0.045 Uiso 1 1 calc R . .
C40 C 0.5146(4) 0.7211(4) 0.0949(3) 0.0562(16) Uani 1 1 d . . .
H40A H 0.5315 0.7195 0.0519 0.084 Uiso 1 1 calc R . .
H40B H 0.4553 0.7755 0.0988 0.084 Uiso 1 1 calc R . .
H40C H 0.5033 0.6667 0.1126 0.084 Uiso 1 1 calc R . .
C41 C 0.6870(4) 0.6355(3) 0.1277(2) 0.0562(16) Uani 1 1 d . . .
H41A H 0.7071 0.6279 0.0858 0.084 Uiso 1 1 calc R . .
H41B H 0.6711 0.5845 0.1476 0.084 Uiso 1 1 calc R . .
H41C H 0.7404 0.6370 0.1496 0.084 Uiso 1 1 calc R . .
C42 C 0.5207(4) 1.0598(3) 0.1208(2) 0.0420(13) Uani 1 1 d . . .
H42 H 0.4674 1.0537 0.1484 0.050 Uiso 1 1 calc R . .
C43 C 0.4736(5) 1.1339(4) 0.0666(3) 0.076(2) Uani 1 1 d . . .
H43A H 0.5242 1.1373 0.0372 0.114 Uiso 1 1 calc R . .
H43B H 0.4399 1.1926 0.0805 0.114 Uiso 1 1 calc R . .
H43C H 0.4266 1.1192 0.0474 0.114 Uiso 1 1 calc R . .
C44 C 0.5856(5) 1.0846(5) 0.1563(3) 0.080(2) Uani 1 1 d . . .
H44A H 0.6186 1.0339 0.1886 0.120 Uiso 1 1 calc R . .
H44B H 0.5458 1.1388 0.1742 0.120 Uiso 1 1 calc R . .
H44C H 0.6343 1.0973 0.1291 0.120 Uiso 1 1 calc R . .
C45 C 0.7532(3) 0.7791(3) 0.2649(2) 0.0301(11) Uani 1 1 d . . .
C46 C 0.8481(3) 0.7308(4) 0.2349(2) 0.0508(15) Uani 1 1 d . . .
H46A H 0.9010 0.7354 0.2554 0.076 Uiso 1 1 calc R . .
H46B H 0.8457 0.7588 0.1922 0.076 Uiso 1 1 calc R . .
H46C H 0.8598 0.6666 0.2375 0.076 Uiso 1 1 calc R . .
C47 C 0.5015(3) 1.0226(3) 0.3121(2) 0.0337(11) Uani 1 1 d . . .
C48 C 0.4346(4) 1.1215(3) 0.3103(3) 0.0585(16) Uani 1 1 d . . .
H48A H 0.4333 1.1547 0.2691 0.088 Uiso 1 1 calc R . .
H48B H 0.4583 1.1476 0.3385 0.088 Uiso 1 1 calc R . .
H48C H 0.3686 1.1266 0.3221 0.088 Uiso 1 1 calc R . .
B1 B 0.1521(5) 0.6668(7) 0.4152(4) 0.073(2) Uani 1 1 d . . .
F1 F 0.2330(3) 0.6067(3) 0.45455(19) 0.1045(15) Uani 1 1 d . . .
F2 F 0.1372(2) 0.7525(2) 0.42629(14) 0.0629(9) Uani 1 1 d . . .
F3 F 0.1826(3) 0.6627(3) 0.35514(17) 0.0898(12) Uani 1 1 d . . .
F4 F 0.0766(4) 0.6493(4) 0.4295(3) 0.158(3) Uani 1 1 d . . .
Zn1' Zn 0.13678(4) 0.51344(4) 0.17540(2) 0.02830(14) Uani 1 1 d . . .
Zn2' Zn -0.03566(4) 0.44713(3) 0.18900(2) 0.02550(13) Uani 1 1 d . . .
O1' O -0.0002(2) 0.5442(2) 0.14046(13) 0.0303(7) Uani 1 1 d . . .
O2' O 0.0920(2) 0.3417(2) 0.18227(14) 0.0342(8) Uani 1 1 d . . .
O3' O 0.2036(2) 0.3962(2) 0.14787(14) 0.0346(8) Uani 1 1 d . . .
O4' O 0.1004(2) 0.5063(2) 0.26135(13) 0.0412(9) Uani 1 1 d . . .
O5' O -0.0409(2) 0.4903(2) 0.26681(13) 0.0354(8) Uani 1 1 d . . .
N1' N 0.2702(3) 0.5221(3) 0.19738(16) 0.0304(9) Uani 1 1 d . . .
N2' N 0.1108(3) 0.6478(2) 0.14461(16) 0.0299(9) Uani 1 1 d . . .
N3' N -0.1129(2) 0.4512(2) 0.11407(15) 0.0245(8) Uani 1 1 d . . .
N4' N -0.1151(2) 0.3712(2) 0.22811(15) 0.0247(8) Uani 1 1 d . . .
C1' C -0.1257(3) 0.3458(3) 0.29275(19) 0.0286(10) Uani 1 1 d . . .
C2' C -0.0515(4) 0.2722(3) 0.3249(2) 0.0362(12) Uani 1 1 d . . .
C3' C -0.0639(4) 0.2516(4) 0.3872(2) 0.0499(14) Uani 1 1 d . . .
H3' H -0.0161 0.1995 0.4100 0.060 Uiso 1 1 calc R . .
C4' C -0.1449(5) 0.3061(4) 0.4159(2) 0.0522(15) Uani 1 1 d . . .
H4' H -0.1519 0.2922 0.4586 0.063 Uiso 1 1 calc R . .
C5' C -0.2154(4) 0.3801(4) 0.3836(2) 0.0457(14) Uani 1 1 d . . .
H5' H -0.2706 0.4172 0.4043 0.055 Uiso 1 1 calc R . .
C6' C -0.2083(3) 0.4025(3) 0.3213(2) 0.0334(11) Uani 1 1 d . . .
C7' C -0.2859(4) 0.4856(3) 0.2861(2) 0.0452(13) Uani 1 1 d . . .
H7' H -0.2643 0.4907 0.2428 0.054 Uiso 1 1 calc R . .
C8' C -0.3830(5) 0.4797(5) 0.2878(5) 0.134(4) Uani 1 1 d . . .
H8'1 H -0.4289 0.5330 0.2618 0.201 Uiso 1 1 calc R . .
H8'2 H -0.4076 0.4779 0.3295 0.201 Uiso 1 1 calc R . .
H8'3 H -0.3760 0.4243 0.2730 0.201 Uiso 1 1 calc R . .
C9' C -0.2974(5) 0.5706(4) 0.3081(3) 0.084(2) Uani 1 1 d . . .
H9'1 H -0.3316 0.6234 0.2773 0.126 Uiso 1 1 calc R . .
H9'2 H -0.2329 0.5686 0.3155 0.126 Uiso 1 1 calc R . .
H9'3 H -0.3352 0.5756 0.3458 0.126 Uiso 1 1 calc R . .
C10' C 0.0412(4) 0.2145(3) 0.2942(3) 0.0466(14) Uani 1 1 d . . .
H10' H 0.0363 0.2411 0.2502 0.056 Uiso 1 1 calc R . .
C11' C 0.1301(4) 0.2212(5) 0.3198(3) 0.086(2) Uani 1 1 d . . .
H11D H 0.1369 0.1958 0.3631 0.128 Uiso 1 1 calc R . .
H11E H 0.1209 0.2852 0.3142 0.128 Uiso 1 1 calc R . .
H11F H 0.1891 0.1870 0.2982 0.128 Uiso 1 1 calc R . .
C12' C 0.0519(6) 0.1166(4) 0.2990(4) 0.110(3) Uani 1 1 d . . .
H12D H 0.0561 0.0888 0.3418 0.165 Uiso 1 1 calc R . .
H12E H 0.1114 0.0823 0.2779 0.165 Uiso 1 1 calc R . .
H12F H -0.0048 0.1158 0.2805 0.165 Uiso 1 1 calc R . .
C13' C -0.1518(3) 0.3449(3) 0.18984(19) 0.0277(10) Uani 1 1 d . . .
C14' C -0.2017(4) 0.2810(4) 0.2050(2) 0.0489(14) Uani 1 1 d . . .
H14D H -0.1651 0.2258 0.1875 0.073 Uiso 1 1 calc R . .
H14E H -0.2680 0.3103 0.1884 0.073 Uiso 1 1 calc R . .
H14F H -0.2049 0.2649 0.2492 0.073 Uiso 1 1 calc R . .
C15' C -0.1481(3) 0.3853(3) 0.12474(19) 0.0274(10) Uani 1 1 d . . .
C16' C -0.1824(3) 0.3606(3) 0.0792(2) 0.0353(11) Uani 1 1 d . . .
H16' H -0.2056 0.3135 0.0876 0.042 Uiso 1 1 calc R . .
C17' C -0.1827(3) 0.4051(3) 0.0205(2) 0.0384(12) Uani 1 1 d . . .
H17' H -0.2061 0.3889 -0.0119 0.046 Uiso 1 1 calc R . .
C18' C -0.1490(3) 0.4729(3) 0.0096(2) 0.0344(11) Uani 1 1 d . . .
H18' H -0.1490 0.5038 -0.0306 0.041 Uiso 1 1 calc R . .
C19' C -0.1142(3) 0.4972(3) 0.05748(18) 0.0265(10) Uani 1 1 d . . .
C20' C -0.0842(3) 0.5746(3) 0.04630(19) 0.0274(10) Uani 1 1 d . . .
C21' C -0.1094(3) 0.6323(3) -0.0103(2) 0.0353(11) Uani 1 1 d . . .
H21' H -0.1424 0.6180 -0.0388 0.042 Uiso 1 1 calc R . .
C22' C -0.0886(4) 0.7078(3) -0.0262(2) 0.0407(12) Uani 1 1 d . . .
H22' H -0.1048 0.7435 -0.0653 0.049 Uiso 1 1 calc R . .
C23' C -0.0439(3) 0.7309(3) 0.0156(2) 0.0359(12) Uani 1 1 d . . .
H23' H -0.0307 0.7840 0.0054 0.043 Uiso 1 1 calc R . .
C24' C -0.0177(3) 0.6775(3) 0.0726(2) 0.0292(10) Uani 1 1 d . . .
C25' C -0.0330(3) 0.5964(3) 0.08801(19) 0.0261(10) Uani 1 1 d . . .
C26' C 0.0314(4) 0.7088(3) 0.1136(2) 0.0329(11) Uani 1 1 d . . .
C27' C -0.0005(4) 0.8009(3) 0.1173(2) 0.0394(12) Uani 1 1 d . . .
H27' H -0.0572 0.8438 0.0958 0.047 Uiso 1 1 calc R . .
C28' C 0.0492(4) 0.8299(3) 0.1515(2) 0.0470(14) Uani 1 1 d . . .
H28' H 0.0261 0.8922 0.1554 0.056 Uiso 1 1 calc R . .
C29' C 0.1337(4) 0.7668(3) 0.1804(2) 0.0432(13) Uani 1 1 d . . .
H29' H 0.1713 0.7855 0.2029 0.052 Uiso 1 1 calc R . .
C30' C 0.1628(3) 0.6761(3) 0.1760(2) 0.0328(11) Uani 1 1 d . . .
C31' C 0.2564(3) 0.6037(3) 0.2012(2) 0.0338(11) Uani 1 1 d . . .
C32' C 0.3269(4) 0.6326(4) 0.2260(2) 0.0466(14) Uani 1 1 d . . .
H32D H 0.3013 0.6555 0.2639 0.070 Uiso 1 1 calc R . .
H32E H 0.3361 0.6808 0.1965 0.070 Uiso 1 1 calc R . .
H32F H 0.3897 0.5805 0.2337 0.070 Uiso 1 1 calc R . .
C33' C 0.3623(3) 0.4463(3) 0.2111(2) 0.0324(11) Uani 1 1 d . . .
C34' C 0.3904(3) 0.4046(3) 0.2711(2) 0.0353(12) Uani 1 1 d . . .
C35' C 0.4795(4) 0.3293(3) 0.2796(2) 0.0418(13) Uani 1 1 d . . .
H35' H 0.5007 0.2994 0.3196 0.050 Uiso 1 1 calc R . .
C36' C 0.5368(4) 0.2976(3) 0.2314(2) 0.0420(13) Uani 1 1 d . . .
H36' H 0.5978 0.2470 0.2383 0.050 Uiso 1 1 calc R . .
C37' C 0.5069(4) 0.3381(3) 0.1736(2) 0.0416(13) Uani 1 1 d . . .
H37' H 0.5472 0.3144 0.1408 0.050 Uiso 1 1 calc R . .
C38' C 0.4192(3) 0.4130(3) 0.1612(2) 0.0335(11) Uani 1 1 d . . .
C39' C 0.3874(4) 0.4611(3) 0.0974(2) 0.0385(12) Uani 1 1 d . . .
H39' H 0.3151 0.4958 0.0982 0.046 Uiso 1 1 calc R . .
C40' C 0.4094(4) 0.3961(4) 0.0517(2) 0.0500(14) Uani 1 1 d . . .
H40D H 0.4800 0.3617 0.0494 0.075 Uiso 1 1 calc R . .
H40E H 0.3846 0.4311 0.0118 0.075 Uiso 1 1 calc R . .
H40F H 0.3775 0.3540 0.0648 0.075 Uiso 1 1 calc R . .
C41' C 0.4328(5) 0.5297(4) 0.0759(3) 0.072(2) Uani 1 1 d . . .
H41D H 0.4120 0.5756 0.1027 0.107 Uiso 1 1 calc R . .
H41E H 0.4116 0.5594 0.0344 0.107 Uiso 1 1 calc R . .
H41F H 0.5041 0.4982 0.0769 0.107 Uiso 1 1 calc R . .
C42' C 0.3282(4) 0.4360(4) 0.3252(2) 0.0452(13) Uani 1 1 d . . .
H42' H 0.2697 0.4920 0.3101 0.054 Uiso 1 1 calc R . .
C43' C 0.2924(4) 0.3639(4) 0.3568(3) 0.0704(19) Uani 1 1 d . . .
H43D H 0.2623 0.3460 0.3269 0.106 Uiso 1 1 calc R . .
H43E H 0.2442 0.3889 0.3878 0.106 Uiso 1 1 calc R . .
H43F H 0.3476 0.3106 0.3759 0.106 Uiso 1 1 calc R . .
C44' C 0.3814(4) 0.4604(4) 0.3692(2) 0.0672(19) Uani 1 1 d . . .
H44D H 0.4352 0.4053 0.3879 0.101 Uiso 1 1 calc R . .
H44E H 0.3361 0.4880 0.4008 0.101 Uiso 1 1 calc R . .
H44F H 0.4074 0.5037 0.3475 0.101 Uiso 1 1 calc R . .
C45' C 0.1752(3) 0.3325(3) 0.16305(19) 0.0300(11) Uani 1 1 d . . .
C46' C 0.2482(4) 0.2386(3) 0.1572(2) 0.0463(13) Uani 1 1 d . . .
H46D H 0.2203 0.1943 0.1737 0.069 Uiso 1 1 calc R . .
H46E H 0.3072 0.2252 0.1799 0.069 Uiso 1 1 calc R . .
H46F H 0.2646 0.2350 0.1144 0.069 Uiso 1 1 calc R . .
C47' C 0.0249(4) 0.5045(3) 0.2889(2) 0.0352(11) Uani 1 1 d . . .
C48' C 0.0114(4) 0.5219(5) 0.3532(2) 0.0636(18) Uani 1 1 d . . .
H48D H -0.0570 0.5608 0.3599 0.095 Uiso 1 1 calc R . .
H48E H 0.0530 0.5522 0.3608 0.095 Uiso 1 1 calc R . .
H48F H 0.0294 0.4639 0.3810 0.095 Uiso 1 1 calc R . .
B1' B 0.0441(6) 0.0893(5) 0.1220(4) 0.060(2) Uani 1 1 d . . .
F1' F 0.0812(5) 0.0543(4) 0.0719(3) 0.184(3) Uani 1 1 d . . .
F2' F -0.0386(3) 0.1576(3) 0.1071(2) 0.1309(19) Uani 1 1 d . . .
F3' F 0.1112(4) 0.1178(3) 0.1378(2) 0.1309(19) Uani 1 1 d . . .
F4' F 0.0355(3) 0.0260(3) 0.1666(2) 0.1012(15) Uani 1 1 d . . .
C49 C 0.1540(8) 0.9167(8) 0.9800(6) 0.163(5) Uani 1 1 d . . .
H49A H 0.1809 0.9447 0.9451 0.245 Uiso 1 1 calc R . .
H49B H 0.1428 0.9513 1.0134 0.245 Uiso 1 1 calc R . .
H49C H 0.0921 0.9168 0.9687 0.245 Uiso 1 1 calc R . .
C50 C 0.2199(11) 0.8272(11) 0.9986(9) 0.209(8) Uani 1 1 d . . .
N5 N 0.2717(12) 0.7603(9) 1.0038(12) 0.394(15) Uani 1 1 d . . .
O6 O 0.9518(8) 0.0203(8) 0.5280(6) 0.139(6) Uani 0.50 1 d P . .

loop_
_atom_site_aniso_label
_atom_site_aniso_U_11
_atom_site_aniso_U_22
_atom_site_aniso_U_33
_atom_site_aniso_U_23
_atom_site_aniso_U_13
_atom_site_aniso_U_12
Zn1 0.0263(3) 0.0277(3) 0.0223(3) -0.0021(2) -0.0003(2) -0.0130(2)
Zn2 0.0298(3) 0.0316(3) 0.0247(3) -0.0027(2) -0.0011(2) -0.0177(2)
O1 0.0307(17) 0.0377(18) 0.0251(16) 0.0033(14) -0.0034(13) -0.0231(15)
O2 0.0325(19) 0.058(2) 0.0328(18) -0.0159(17) 0.0040(15) -0.0261(17)
O3 0.0278(18) 0.056(2) 0.0304(18) -0.0153(16) 0.0018(14) -0.0117(17)
O4 0.059(2) 0.0282(18) 0.0316(18) -0.0064(15) -0.0056(16) -0.0173(17)
O5 0.043(2) 0.0321(19) 0.044(2) -0.0093(16) -0.0088(16) -0.0153(17)
N1 0.031(2) 0.023(2) 0.024(2) -0.0057(16) -0.0023(16) -0.0086(17)
N2 0.027(2) 0.027(2) 0.028(2) -0.0050(16) 0.0000(16) -0.0122(17)
N3 0.033(2) 0.031(2) 0.0190(19) -0.0007(16) -0.0005(16) -0.0144(18)
N4 0.031(2) 0.034(2) 0.029(2) -0.0091(18) 0.0020(17) -0.0162(19)
C1 0.030(3) 0.034(3) 0.035(3) -0.009(2) -0.003(2) -0.018(2)
C2 0.038(3) 0.049(3) 0.047(3) -0.018(3) 0.006(2) -0.026(3)
C3 0.058(4) 0.047(4) 0.080(4) -0.032(3) 0.011(3) -0.027(3)
C4 0.056(4) 0.051(4) 0.083(4) -0.018(3) 0.012(3) -0.037(3)
C5 0.049(3) 0.046(3) 0.065(4) -0.007(3) 0.010(3) -0.035(3)
C6 0.034(3) 0.041(3) 0.044(3) -0.006(2) 0.002(2) -0.024(2)
C7 0.042(3) 0.045(3) 0.048(3) -0.011(3) 0.014(3) -0.026(3)
C8 0.048(4) 0.069(4) 0.089(5) -0.023(4) 0.018(3) -0.025(3)
C9 0.094(5) 0.083(5) 0.047(4) -0.012(3) 0.004(4) -0.026(4)
C10 0.060(4) 0.060(4) 0.062(4) -0.033(3) 0.019(3) -0.036(3)
C11 0.061(4) 0.095(5) 0.067(4) -0.038(4) 0.022(3) -0.044(4)
C12 0.083(5) 0.112(6) 0.050(4) -0.025(4) 0.015(4) -0.038(5)
C13 0.026(3) 0.042(3) 0.028(2) -0.014(2) 0.005(2) -0.016(2)
C14 0.040(3) 0.059(4) 0.059(4) -0.013(3) -0.012(3) -0.024(3)
C15 0.026(3) 0.040(3) 0.020(2) -0.007(2) 0.0000(19) -0.014(2)
C16 0.033(3) 0.049(3) 0.027(2) -0.007(2) 0.000(2) -0.020(3)
C17 0.035(3) 0.043(3) 0.028(3) -0.001(2) -0.002(2) -0.013(2)
C18 0.049(3) 0.038(3) 0.020(2) 0.000(2) -0.002(2) -0.021(3)
C19 0.039(3) 0.034(3) 0.016(2) -0.0026(19) 0.0031(19) -0.018(2)
C20 0.035(3) 0.032(3) 0.025(2) -0.004(2) 0.002(2) -0.019(2)
C21 0.055(3) 0.040(3) 0.030(3) 0.008(2) -0.006(2) -0.027(3)
C22 0.056(4) 0.051(3) 0.042(3) 0.009(3) 0.003(3) -0.039(3)
C23 0.043(3) 0.044(3) 0.040(3) 0.000(2) 0.000(2) -0.029(3)
C24 0.032(3) 0.033(3) 0.025(2) -0.008(2) 0.006(2) -0.019(2)
C25 0.032(3) 0.027(2) 0.022(2) -0.0059(19) 0.0063(19) -0.016(2)
C26 0.029(3) 0.023(2) 0.037(3) -0.007(2) 0.001(2) -0.017(2)
C27 0.032(3) 0.039(3) 0.047(3) -0.010(2) 0.008(2) -0.022(2)
C28 0.022(3) 0.042(3) 0.059(3) -0.011(3) 0.002(2) -0.014(2)
C29 0.032(3) 0.033(3) 0.046(3) -0.004(2) -0.008(2) -0.013(2)
C30 0.026(3) 0.027(2) 0.031(3) -0.004(2) -0.003(2) -0.010(2)
C31 0.033(3) 0.025(2) 0.031(3) -0.003(2) -0.005(2) -0.011(2)
C32 0.039(3) 0.054(3) 0.038(3) 0.002(3) -0.010(2) -0.012(3)
C33 0.031(3) 0.033(3) 0.021(2) -0.002(2) -0.0035(19) -0.011(2)
C34 0.033(3) 0.032(3) 0.027(2) 0.001(2) -0.004(2) -0.010(2)
C35 0.045(3) 0.036(3) 0.032(3) 0.001(2) 0.002(2) -0.017(3)
C36 0.054(4) 0.052(4) 0.035(3) 0.000(3) 0.018(3) -0.018(3)
C37 0.058(4) 0.038(3) 0.035(3) -0.008(2) 0.014(3) -0.010(3)
C38 0.044(3) 0.032(3) 0.021(2) -0.004(2) 0.003(2) -0.014(2)
C39 0.051(3) 0.034(3) 0.025(2) -0.003(2) 0.009(2) -0.018(3)
C40 0.076(4) 0.044(3) 0.053(4) -0.011(3) -0.001(3) -0.027(3)
C41 0.072(4) 0.035(3) 0.052(4) -0.005(3) 0.014(3) -0.015(3)
C42 0.046(3) 0.032(3) 0.049(3) -0.006(2) 0.008(3) -0.018(3)
C43 0.077(5) 0.032(3) 0.089(5) 0.012(3) 0.029(4) -0.006(3)
C44 0.091(5) 0.091(5) 0.092(5) -0.056(4) 0.040(4) -0.061(5)
C45 0.030(3) 0.025(2) 0.036(3) -0.004(2) 0.004(2) -0.013(2)
C46 0.027(3) 0.060(4) 0.063(4) -0.027(3) 0.009(3) -0.009(3)
C47 0.035(3) 0.030(3) 0.034(3) -0.001(2) -0.001(2) -0.013(2)
C48 0.067(4) 0.031(3) 0.063(4) -0.016(3) -0.008(3) 0.000(3)
B1 0.037(4) 0.101(7) 0.076(6) -0.030(5) 0.025(4) -0.019(5)
F1 0.127(4) 0.068(3) 0.090(3) -0.003(2) 0.041(3) -0.020(3)
F2 0.076(2) 0.053(2) 0.061(2) -0.0029(17) 0.0069(18) -0.0299(19)
F3 0.087(3) 0.113(3) 0.072(3) -0.039(2) 0.025(2) -0.036(3)
F4 0.151(5) 0.219(6) 0.212(6) -0.148(5) 0.106(4) -0.157(5)
Zn1' 0.0332(3) 0.0343(3) 0.0252(3) -0.0084(2) 0.0045(2) -0.0207(3)
Zn2' 0.0274(3) 0.0299(3) 0.0234(3) -0.0050(2) 0.0022(2) -0.0158(2)
O1' 0.0391(19) 0.0343(18) 0.0238(16) 0.0019(14) -0.0043(14) -0.0230(16)
O2' 0.0265(18) 0.0307(18) 0.0435(19) -0.0041(15) 0.0040(15) -0.0110(15)
O3' 0.0340(18) 0.0385(19) 0.0417(19) -0.0170(16) 0.0096(15) -0.0225(16)
O4' 0.042(2) 0.068(2) 0.0242(17) -0.0138(17) 0.0075(15) -0.0316(19)
O5' 0.040(2) 0.050(2) 0.0291(17) -0.0160(16) 0.0075(15) -0.0284(17)
N1' 0.035(2) 0.038(2) 0.028(2) -0.0140(18) 0.0090(17) -0.022(2)
N2' 0.036(2) 0.029(2) 0.031(2) -0.0093(17) 0.0089(18) -0.0194(19)
N3' 0.0207(19) 0.026(2) 0.026(2) -0.0055(16) 0.0023(15) -0.0092(16)
N4' 0.026(2) 0.028(2) 0.0234(19) -0.0057(16) 0.0051(15) -0.0138(17)
C1' 0.038(3) 0.034(3) 0.023(2) -0.005(2) 0.000(2) -0.024(2)
C2' 0.041(3) 0.041(3) 0.034(3) 0.006(2) -0.011(2) -0.027(3)
C3' 0.062(4) 0.057(4) 0.039(3) 0.009(3) -0.015(3) -0.036(3)
C4' 0.083(5) 0.070(4) 0.027(3) -0.006(3) -0.001(3) -0.054(4)
C5' 0.066(4) 0.050(3) 0.037(3) -0.015(3) 0.010(3) -0.037(3)
C6' 0.046(3) 0.039(3) 0.027(2) -0.008(2) 0.009(2) -0.030(3)
C7' 0.051(3) 0.044(3) 0.039(3) -0.016(3) 0.013(3) -0.016(3)
C8' 0.080(6) 0.077(6) 0.247(12) 0.022(6) -0.077(7) -0.040(5)
C9' 0.096(6) 0.043(4) 0.108(6) -0.018(4) -0.012(5) -0.019(4)
C10' 0.035(3) 0.039(3) 0.058(4) 0.012(3) -0.006(3) -0.014(3)
C11' 0.047(4) 0.127(7) 0.073(5) 0.005(4) -0.008(3) -0.033(4)
C12' 0.107(6) 0.052(5) 0.156(8) -0.015(5) 0.064(6) -0.028(4)
C13' 0.028(3) 0.029(3) 0.030(2) -0.008(2) 0.003(2) -0.014(2)
C14' 0.072(4) 0.065(4) 0.034(3) -0.006(3) 0.001(3) -0.052(3)
C15' 0.024(2) 0.032(3) 0.029(2) -0.012(2) 0.0048(19) -0.012(2)
C16' 0.038(3) 0.041(3) 0.037(3) -0.012(2) 0.005(2) -0.024(2)
C17' 0.037(3) 0.051(3) 0.035(3) -0.017(2) -0.001(2) -0.021(3)
C18' 0.032(3) 0.044(3) 0.027(3) -0.010(2) 0.002(2) -0.014(2)
C19' 0.022(2) 0.033(3) 0.022(2) -0.008(2) 0.0027(18) -0.007(2)
C20' 0.027(2) 0.031(3) 0.023(2) -0.006(2) 0.0012(19) -0.012(2)
C21' 0.042(3) 0.042(3) 0.024(2) -0.005(2) 0.003(2) -0.020(3)
C22' 0.044(3) 0.044(3) 0.029(3) 0.001(2) 0.003(2) -0.016(3)
C23' 0.039(3) 0.031(3) 0.036(3) 0.000(2) 0.008(2) -0.015(2)
C24' 0.028(3) 0.031(3) 0.028(2) -0.006(2) 0.008(2) -0.013(2)
C25' 0.023(2) 0.031(3) 0.023(2) -0.008(2) 0.0065(19) -0.010(2)
C26' 0.042(3) 0.030(3) 0.030(3) -0.006(2) 0.012(2) -0.020(2)
C27' 0.047(3) 0.028(3) 0.045(3) -0.007(2) 0.006(2) -0.018(2)
C28' 0.053(4) 0.033(3) 0.061(4) -0.019(3) 0.013(3) -0.021(3)
C29' 0.047(3) 0.044(3) 0.050(3) -0.021(3) 0.008(3) -0.025(3)
C30' 0.040(3) 0.036(3) 0.034(3) -0.016(2) 0.015(2) -0.025(2)
C31' 0.040(3) 0.045(3) 0.032(3) -0.019(2) 0.011(2) -0.028(3)
C32' 0.046(3) 0.058(4) 0.052(3) -0.022(3) 0.003(3) -0.031(3)
C33' 0.029(3) 0.039(3) 0.041(3) -0.014(2) 0.007(2) -0.022(2)
C34' 0.036(3) 0.049(3) 0.033(3) -0.017(2) 0.005(2) -0.026(3)
C35' 0.037(3) 0.048(3) 0.045(3) -0.009(3) -0.004(2) -0.020(3)
C36' 0.034(3) 0.040(3) 0.056(4) -0.015(3) 0.006(3) -0.017(3)
C37' 0.038(3) 0.045(3) 0.052(3) -0.026(3) 0.022(3) -0.024(3)
C38' 0.039(3) 0.042(3) 0.038(3) -0.021(2) 0.017(2) -0.031(3)
C39' 0.051(3) 0.040(3) 0.035(3) -0.017(2) 0.019(2) -0.028(3)
C40' 0.064(4) 0.050(3) 0.043(3) -0.021(3) 0.010(3) -0.027(3)
C41' 0.121(6) 0.072(4) 0.055(4) -0.023(3) 0.030(4) -0.071(4)
C42' 0.043(3) 0.056(4) 0.030(3) -0.010(3) 0.003(2) -0.014(3)
C43' 0.066(4) 0.079(5) 0.055(4) -0.011(3) 0.025(3) -0.022(4)
C44' 0.066(4) 0.082(5) 0.040(3) -0.030(3) -0.008(3) -0.006(4)
C45' 0.035(3) 0.035(3) 0.024(2) -0.010(2) -0.002(2) -0.016(2)
C46' 0.035(3) 0.042(3) 0.060(4) -0.013(3) 0.004(3) -0.012(3)
C47' 0.046(3) 0.044(3) 0.023(2) -0.012(2) 0.005(2) -0.023(3)
C48' 0.068(4) 0.121(6) 0.030(3) -0.031(3) 0.014(3) -0.061(4)
B1' 0.080(6) 0.034(4) 0.063(5) 0.004(4) -0.031(4) -0.019(4)
F1' 0.193(6) 0.187(6) 0.194(6) -0.119(5) 0.077(5) -0.075(5)
F2' 0.072(3) 0.096(3) 0.160(5) 0.039(3) -0.007(3) 0.008(3)
F3' 0.156(4) 0.110(4) 0.154(4) 0.047(3) -0.064(4) -0.097(4)
F4' 0.126(4) 0.070(3) 0.124(4) 0.034(2) -0.045(3) -0.067(3)
C49 0.120(9) 0.173(12) 0.240(14) -0.110(11) 0.018(9) -0.075(9)
C50 0.128(12) 0.123(12) 0.39(2) -0.115(15) -0.068(13) -0.022(10)
N5 0.220(16) 0.141(12) 0.83(4) -0.149(19) -0.25(2) -0.014(10)
O6 0.173(13) 0.113(10) 0.188(15) -0.010(8) -0.105(10) -0.105(11)

loop_
_atom_type_symbol
_atom_type_description
_atom_type_scat_dispersion_real
_atom_type_scat_dispersion_imag
_atom_type_scat_source
C C 0.0033 0.0016 'International Tables Vol C Tables 4.2.6.8 and 6.1.1.4'
H H 0.0000 0.0000 'International Tables Vol C Tables 4.2.6.8 and 6.1.1.4'
B B 0.0013 0.0007 'International Tables Vol C Tables 4.2.6.8 and 6.1.1.4'
N N 0.0061 0.0033 'International Tables Vol C Tables 4.2.6.8 and 6.1.1.4'
O O 0.0106 0.0060 'International Tables Vol C Tables 4.2.6.8 and 6.1.1.4'
F F 0.0171 0.0103 'International Tables Vol C Tables 4.2.6.8 and 6.1.1.4'
Zn Zn 0.2839 1.4301 'International Tables Vol C Tables 4.2.6.8 and 6.1.1.4'

loop_
_geom_angle_atom_site_label_1
_geom_angle_atom_site_label_2
_geom_angle_atom_site_label_3
_geom_angle
_geom_angle_site_symmetry_1
_geom_angle_site_symmetry_3
_geom_angle_publ_flag
O3 Zn1 O4 118.68(14) . . ?
O3 Zn1 O1 98.31(12) . . ?
O4 Zn1 O1 95.79(12) . . ?
O3 Zn1 N2 140.60(14) . . ?
O4 Zn1 N2 99.25(14) . . ?
O1 Zn1 N2 87.40(13) . . ?
O3 Zn1 N1 90.55(13) . . ?
O4 Zn1 N1 90.32(13) . . ?
O1 Zn1 N1 165.13(13) . . ?
N2 Zn1 N1 78.22(14) . . ?
O5 Zn2 O2 120.18(14) . . ?
O5 Zn2 O1 94.71(13) . . ?
O2 Zn2 O1 95.17(12) . . ?
O5 Zn2 N3 144.01(14) . . ?
O2 Zn2 N3 95.16(14) . . ?
O1 Zn2 N3 88.15(13) . . ?
O5 Zn2 N4 92.11(14) . . ?
O2 Zn2 N4 92.57(13) . . ?
O1 Zn2 N4 165.35(13) . . ?
N3 Zn2 N4 78.77(14) . . ?
C25 O1 Zn1 127.3(3) . . ?
C25 O1 Zn2 130.5(3) . . ?
Zn1 O1 Zn2 101.64(12) . . ?
C45 O2 Zn2 134.1(3) . . ?
C45 O3 Zn1 127.5(3) . . ?
C47 O4 Zn1 130.8(3) . . ?
C47 O5 Zn2 127.8(3) . . ?
C31 N1 C33 125.0(4) . . ?
C31 N1 Zn1 112.5(3) . . ?
C33 N1 Zn1 122.3(3) . . ?
C26 N2 C30 120.5(4) . . ?
C26 N2 Zn1 125.3(3) . . ?
C30 N2 Zn1 110.2(3) . . ?
C19 N3 C15 120.6(4) . . ?
C19 N3 Zn2 124.0(3) . . ?
C15 N3 Zn2 109.3(3) . . ?
C13 N4 C1 122.5(4) . . ?
C13 N4 Zn2 112.2(3) . . ?
C1 N4 Zn2 124.8(3) . . ?
C2 C1 C6 121.2(4) . . ?
C2 C1 N4 119.7(4) . . ?
C6 C1 N4 119.0(4) . . ?
C1 C2 C3 118.1(5) . . ?
C1 C2 C10 122.8(5) . . ?
C3 C2 C10 119.2(5) . . ?
C4 C3 C2 121.4(5) . . ?
C4 C3 H3 119.3 . . ?
C2 C3 H3 119.3 . . ?
C3 C4 C5 119.3(5) . . ?
C3 C4 H4 120.3 . . ?
C5 C4 H4 120.3 . . ?
C4 C5 C6 121.2(5) . . ?
C4 C5 H5 119.4 . . ?
C6 C5 H5 119.4 . . ?
C5 C6 C1 118.8(5) . . ?
C5 C6 C7 118.7(4) . . ?
C1 C6 C7 122.5(4) . . ?
C8 C7 C9 110.2(5) . . ?
C8 C7 C6 112.2(4) . . ?
C9 C7 C6 110.4(4) . . ?
C8 C7 H7 107.9 . . ?
C9 C7 H7 107.9 . . ?
C6 C7 H7 107.9 . . ?
C7 C8 H8A 109.5 . . ?
C7 C8 H8B 109.5 . . ?
H8A C8 H8B 109.5 . . ?
C7 C8 H8C 109.5 . . ?
H8A C8 H8C 109.5 . . ?
H8B C8 H8C 109.5 . . ?
C7 C9 H9A 109.5 . . ?
C7 C9 H9B 109.5 . . ?
H9A C9 H9B 109.5 . . ?
C7 C9 H9C 109.5 . . ?
H9A C9 H9C 109.5 . . ?
H9B C9 H9C 109.5 . . ?
C2 C10 C11 111.6(5) . . ?
C2 C10 C12 111.5(5) . . ?
C11 C10 C12 109.6(5) . . ?
C2 C10 H10 108.0 . . ?
C11 C10 H10 108.0 . . ?
C12 C10 H10 108.0 . . ?
C10 C11 H11A 109.5 . . ?
C10 C11 H11B 109.5 . . ?
H11A C11 H11B 109.5 . . ?
C10 C11 H11C 109.5 . . ?
H11A C11 H11C 109.5 . . ?
H11B C11 H11C 109.5 . . ?
C10 C12 H12A 109.5 . . ?
C10 C12 H12B 109.5 . . ?
H12A C12 H12B 109.5 . . ?
C10 C12 H12C 109.5 . . ?
H12A C12 H12C 109.5 . . ?
H12B C12 H12C 109.5 . . ?
N4 C13 C15 117.0(4) . . ?
N4 C13 C14 124.8(4) . . ?
C15 C13 C14 118.2(4) . . ?
C13 C14 H14A 109.5 . . ?
C13 C14 H14B 109.5 . . ?
H14A C14 H14B 109.5 . . ?
C13 C14 H14C 109.5 . . ?
H14A C14 H14C 109.5 . . ?
H14B C14 H14C 109.5 . . ?
N3 C15 C16 121.7(4) . . ?
N3 C15 C13 115.4(4) . . ?
C16 C15 C13 122.9(4) . . ?
C17 C16 C15 118.8(4) . . ?
C17 C16 H16 120.6 . . ?
C15 C16 H16 120.6 . . ?
C16 C17 C18 119.6(5) . . ?
C16 C17 H17 120.2 . . ?
C18 C17 H17 120.2 . . ?
C17 C18 C19 119.8(5) . . ?
C17 C18 H18 120.1 . . ?
C19 C18 H18 120.1 . . ?
N3 C19 C18 119.4(4) . . ?
N3 C19 C20 120.8(4) . . ?
C18 C19 C20 119.7(4) . . ?
C21 C20 C25 118.6(4) . . ?
C21 C20 C19 117.6(4) . . ?
C25 C20 C19 123.7(4) . . ?
C22 C21 C20 121.7(4) . . ?
C22 C21 H21 119.1 . . ?
C20 C21 H21 119.1 . . ?
C23 C22 C21 119.4(5) . . ?
C23 C22 H22 120.3 . . ?
C21 C22 H22 120.3 . . ?
C22 C23 C24 122.3(5) . . ?
C22 C23 H23 118.9 . . ?
C24 C23 H23 118.9 . . ?
C23 C24 C25 119.0(4) . . ?
C23 C24 C26 117.9(4) . . ?
C25 C24 C26 123.1(4) . . ?
O1 C25 C24 120.5(4) . . ?
O1 C25 C20 120.5(4) . . ?
C24 C25 C20 119.0(4) . . ?
N2 C26 C27 119.6(4) . . ?
N2 C26 C24 120.6(4) . . ?
C27 C26 C24 119.8(4) . . ?
C28 C27 C26 119.1(4) . . ?
C28 C27 H27 120.4 . . ?
C26 C27 H27 120.4 . . ?
C27 C28 C29 120.7(4) . . ?
C27 C28 H28 119.7 . . ?
C29 C28 H28 119.7 . . ?
C30 C29 C28 117.9(4) . . ?
C30 C29 H29 121.1 . . ?
C28 C29 H29 121.1 . . ?
N2 C30 C29 122.1(4) . . ?
N2 C30 C31 115.1(4) . . ?
C29 C30 C31 122.7(4) . . ?
N1 C31 C32 125.0(4) . . ?
N1 C31 C30 116.4(4) . . ?
C32 C31 C30 118.6(4) . . ?
C31 C32 H32A 109.5 . . ?
C31 C32 H32B 109.5 . . ?
H32A C32 H32B 109.5 . . ?
C31 C32 H32C 109.5 . . ?
H32A C32 H32C 109.5 . . ?
H32B C32 H32C 109.5 . . ?
C34 C33 C38 122.0(4) . . ?
C34 C33 N1 121.8(4) . . ?
C38 C33 N1 115.7(4) . . ?
C33 C34 C35 117.9(4) . . ?
C33 C34 C42 123.3(4) . . ?
C35 C34 C42 118.7(4) . . ?
C36 C35 C34 120.9(5) . . ?
C36 C35 H35 119.5 . . ?
C34 C35 H35 119.5 . . ?
C35 C36 C37 120.5(5) . . ?
C35 C36 H36 119.8 . . ?
C37 C36 H36 119.8 . . ?
C36 C37 C38 120.9(5) . . ?
C36 C37 H37 119.5 . . ?
C38 C37 H37 119.5 . . ?
C37 C38 C33 117.7(4) . . ?
C37 C38 C39 121.6(4) . . ?
C33 C38 C39 120.7(4) . . ?
C41 C39 C38 113.6(4) . . ?
C41 C39 C40 109.6(4) . . ?
C38 C39 C40 111.5(4) . . ?
C41 C39 H39 107.3 . . ?
C38 C39 H39 107.3 . . ?
C40 C39 H39 107.3 . . ?
C39 C40 H40A 109.5 . . ?
C39 C40 H40B 109.5 . . ?
H40A C40 H40B 109.5 . . ?
C39 C40 H40C 109.5 . . ?
H40A C40 H40C 109.5 . . ?
H40B C40 H40C 109.5 . . ?
C39 C41 H41A 109.5 . . ?
C39 C41 H41B 109.5 . . ?
H41A C41 H41B 109.5 . . ?
C39 C41 H41C 109.5 . . ?
H41A C41 H41C 109.5 . . ?
H41B C41 H41C 109.5 . . ?
C34 C42 C44 111.1(4) . . ?
C34 C42 C43 109.9(4) . . ?
C44 C42 C43 111.5(5) . . ?
C34 C42 H42 108.1 . . ?
C44 C42 H42 108.1 . . ?
C43 C42 H42 108.1 . . ?
C42 C43 H43A 109.5 . . ?
C42 C43 H43B 109.5 . . ?
H43A C43 H43B 109.5 . . ?
C42 C43 H43C 109.5 . . ?
H43A C43 H43C 109.5 . . ?
H43B C43 H43C 109.5 . . ?
C42 C44 H44A 109.5 . . ?
C42 C44 H44B 109.5 . . ?
H44A C44 H44B 109.5 . . ?
C42 C44 H44C 109.5 . . ?
H44A C44 H44C 109.5 . . ?
H44B C44 H44C 109.5 . . ?
O2 C45 O3 124.6(4) . . ?
O2 C45 C46 118.7(4) . . ?
O3 C45 C46 116.7(4) . . ?
C45 C46 H46A 109.5 . . ?
C45 C46 H46B 109.5 . . ?
H46A C46 H46B 109.5 . . ?
C45 C46 H46C 109.5 . . ?
H46A C46 H46C 109.5 . . ?
H46B C46 H46C 109.5 . . ?
O4 C47 O5 126.1(4) . . ?
O4 C47 C48 117.3(4) . . ?
O5 C47 C48 116.6(4) . . ?
C47 C48 H48A 109.5 . . ?
C47 C48 H48B 109.5 . . ?
H48A C48 H48B 109.5 . . ?
C47 C48 H48C 109.5 . . ?
H48A C48 H48C 109.5 . . ?
H48B C48 H48C 109.5 . . ?
F4 B1 F2 111.0(6) . . ?
F4 B1 F3 115.4(7) . . ?
F2 B1 F3 107.3(7) . . ?
F4 B1 F1 110.5(8) . . ?
F2 B1 F1 103.2(6) . . ?
F3 B1 F1 108.7(5) . . ?
O3' Zn1' O4' 114.97(14) . . ?
O3' Zn1' N2' 138.26(14) . . ?
O4' Zn1' N2' 105.78(14) . . ?
O3' Zn1' O1' 96.89(12) . . ?
O4' Zn1' O1' 97.48(12) . . ?
N2' Zn1' O1' 86.11(13) . . ?
O3' Zn1' N1' 94.13(13) . . ?
O4' Zn1' N1' 89.75(13) . . ?
N2' Zn1' N1' 76.89(15) . . ?
O1' Zn1' N1' 162.80(13) . . ?
O5' Zn2' O1' 94.21(12) . . ?
O5' Zn2' O2' 109.55(13) . . ?
O1' Zn2' O2' 97.88(12) . . ?
O5' Zn2' N3' 146.79(13) . . ?
O1' Zn2' N3' 88.32(13) . . ?
O2' Zn2' N3' 102.84(13) . . ?
O5' Zn2' N4' 89.84(13) . . ?
O1' Zn2' N4' 162.20(13) . . ?
O2' Zn2' N4' 97.07(13) . . ?
N3' Zn2' N4' 78.96(13) . . ?
C25' O1' Zn2' 131.2(3) . . ?
C25' O1' Zn1' 123.9(3) . . ?
Zn2' O1' Zn1' 101.76(13) . . ?
C45' O2' Zn2' 135.6(3) . . ?
C45' O3' Zn1' 121.9(3) . . ?
C47' O4' Zn1' 132.4(3) . . ?
C47' O5' Zn2' 126.7(3) . . ?
C31' N1' C33' 122.7(4) . . ?
C31' N1' Zn1' 111.5(3) . . ?
C33' N1' Zn1' 125.6(3) . . ?
C26' N2' C30' 120.0(4) . . ?
C26' N2' Zn1' 125.1(3) . . ?
C30' N2' Zn1' 111.2(3) . . ?
C19' N3' C15' 120.3(4) . . ?
C19' N3' Zn2' 127.6(3) . . ?
C15' N3' Zn2' 110.7(3) . . ?
C13' N4' C1' 121.2(4) . . ?
C13' N4' Zn2' 114.0(3) . . ?
C1' N4' Zn2' 124.7(3) . . ?
C2' C1' C6' 122.2(4) . . ?
C2' C1' N4' 119.9(4) . . ?
C6' C1' N4' 117.6(4) . . ?
C1' C2' C3' 117.9(5) . . ?
C1' C2' C10' 122.1(4) . . ?
C3' C2' C10' 120.0(5) . . ?
C4' C3' C2' 120.5(5) . . ?
C4' C3' H3' 119.7 . . ?
C2' C3' H3' 119.7 . . ?
C5' C4' C3' 120.5(5) . . ?
C5' C4' H4' 119.8 . . ?
C3' C4' H4' 119.8 . . ?
C4' C5' C6' 121.6(5) . . ?
C4' C5' H5' 119.2 . . ?
C6' C5' H5' 119.2 . . ?
C5' C6' C1' 117.2(5) . . ?
C5' C6' C7' 121.1(4) . . ?
C1' C6' C7' 121.7(4) . . ?
C9' C7' C8' 109.1(5) . . ?
C9' C7' C6' 111.6(5) . . ?
C8' C7' C6' 113.1(5) . . ?
C9' C7' H7' 107.6 . . ?
C8' C7' H7' 107.6 . . ?
C6' C7' H7' 107.6 . . ?
C7' C8' H8'1 109.5 . . ?
C7' C8' H8'2 109.5 . . ?
H8'1 C8' H8'2 109.5 . . ?
C7' C8' H8'3 109.5 . . ?
H8'1 C8' H8'3 109.5 . . ?
H8'2 C8' H8'3 109.5 . . ?
C7' C9' H9'1 109.5 . . ?
C7' C9' H9'2 109.5 . . ?
H9'1 C9' H9'2 109.5 . . ?
C7' C9' H9'3 109.5 . . ?
H9'1 C9' H9'3 109.5 . . ?
H9'2 C9' H9'3 109.5 . . ?
C12' C10' C2' 112.0(4) . . ?
C12' C10' C11' 112.6(5) . . ?
C2' C10' C11' 109.7(5) . . ?
C12' C10' H10' 107.4 . . ?
C2' C10' H10' 107.4 . . ?
C11' C10' H10' 107.4 . . ?
C10' C11' H11D 109.5 . . ?
C10' C11' H11E 109.5 . . ?
H11D C11' H11E 109.5 . . ?
C10' C11' H11F 109.5 . . ?
H11D C11' H11F 109.5 . . ?
H11E C11' H11F 109.5 . . ?
C10' C12' H12D 109.5 . . ?
C10' C12' H12E 109.5 . . ?
H12D C12' H12E 109.5 . . ?
C10' C12' H12F 109.5 . . ?
H12D C12' H12F 109.5 . . ?
H12E C12' H12F 109.5 . . ?
N4' C13' C14' 125.4(4) . . ?
N4' C13' C15' 116.5(4) . . ?
C14' C13' C15' 118.1(4) . . ?
C13' C14' H14D 109.5 . . ?
C13' C14' H14E 109.5 . . ?
H14D C14' H14E 109.5 . . ?
C13' C14' H14F 109.5 . . ?
H14D C14' H14F 109.5 . . ?
H14E C14' H14F 109.5 . . ?
N3' C15' C16' 122.0(4) . . ?
N3' C15' C13' 115.8(4) . . ?
C16' C15' C13' 122.1(4) . . ?
C15' C16' C17' 119.0(4) . . ?
C15' C16' H16' 120.5 . . ?
C17' C16' H16' 120.5 . . ?
C18' C17' C16' 119.3(4) . . ?
C18' C17' H17' 120.4 . . ?
C16' C17' H17' 120.4 . . ?
C17' C18' C19' 120.5(4) . . ?
C17' C18' H18' 119.7 . . ?
C19' C18' H18' 119.7 . . ?
N3' C19' C18' 118.8(4) . . ?
N3' C19' C20' 120.7(4) . . ?
C18' C19' C20' 120.4(4) . . ?
C21' C20' C25' 117.3(4) . . ?
C21' C20' C19' 117.0(4) . . ?
C25' C20' C19' 125.6(4) . . ?
C22' C21' C20' 123.3(4) . . ?
C22' C21' H21' 118.3 . . ?
C20' C21' H21' 118.3 . . ?
C21' C22' C23' 118.9(4) . . ?
C21' C22' H22' 120.6 . . ?
C23' C22' H22' 120.6 . . ?
C22' C23' C24' 120.9(4) . . ?
C22' C23' H23' 119.6 . . ?
C24' C23' H23' 119.6 . . ?
C23' C24' C25' 120.7(4) . . ?
C23' C24' C26' 116.0(4) . . ?
C25' C24' C26' 123.2(4) . . ?
O1' C25' C24' 118.8(4) . . ?
O1' C25' C20' 122.6(4) . . ?
C24' C25' C20' 118.6(4) . . ?
N2' C26' C27' 119.8(4) . . ?
N2' C26' C24' 119.3(4) . . ?
C27' C26' C24' 120.8(4) . . ?
C28' C27' C26' 120.5(5) . . ?
C28' C27' H27' 119.7 . . ?
C26' C27' H27' 119.7 . . ?
C27' C28' C29' 118.8(5) . . ?
C27' C28' H28' 120.6 . . ?
C29' C28' H28' 120.6 . . ?
C28' C29' C30' 119.0(5) . . ?
C28' C29' H29' 120.5 . . ?
C30' C29' H29' 120.5 . . ?
N2' C30' C29' 121.7(5) . . ?
N2' C30' C31' 114.9(4) . . ?
C29' C30' C31' 123.3(4) . . ?
N1' C31' C30' 116.1(4) . . ?
N1' C31' C32' 126.1(5) . . ?
C30' C31' C32' 117.8(4) . . ?
C31' C32' H32D 109.5 . . ?
C31' C32' H32E 109.5 . . ?
H32D C32' H32E 109.5 . . ?
C31' C32' H32F 109.5 . . ?
H32D C32' H32F 109.5 . . ?
H32E C32' H32F 109.5 . . ?
C38' C33' C34' 122.0(4) . . ?
C38' C33' N1' 116.4(4) . . ?
C34' C33' N1' 121.5(4) . . ?
C35' C34' C33' 117.2(4) . . ?
C35' C34' C42' 119.8(4) . . ?
C33' C34' C42' 123.1(4) . . ?
C36' C35' C34' 121.3(5) . . ?
C36' C35' H35' 119.4 . . ?
C34' C35' H35' 119.4 . . ?
C37' C36' C35' 120.4(5) . . ?
C37' C36' H36' 119.8 . . ?
C35' C36' H36' 119.8 . . ?
C36' C37' C38' 122.0(4) . . ?
C36' C37' H37' 119.0 . . ?
C38' C37' H37' 119.0 . . ?
C37' C38' C33' 117.2(5) . . ?
C37' C38' C39' 122.4(4) . . ?
C33' C38' C39' 120.4(4) . . ?
C38' C39' C41' 111.1(4) . . ?
C38' C39' C40' 113.3(4) . . ?
C41' C39' C40' 109.8(4) . . ?
C38' C39' H39' 107.4 . . ?
C41' C39' H39' 107.4 . . ?
C40' C39' H39' 107.4 . . ?
C39' C40' H40D 109.5 . . ?
C39' C40' H40E 109.5 . . ?
H40D C40' H40E 109.5 . . ?
C39' C40' H40F 109.5 . . ?
H40D C40' H40F 109.5 . . ?
H40E C40' H40F 109.5 . . ?
C39' C41' H41D 109.5 . . ?
C39' C41' H41E 109.5 . . ?
H41D C41' H41E 109.5 . . ?
C39' C41' H41F 109.5 . . ?
H41D C41' H41F 109.5 . . ?
H41E C41' H41F 109.5 . . ?
C34' C42' C44' 111.9(4) . . ?
C34' C42' C43' 110.5(4) . . ?
C44' C42' C43' 110.8(5) . . ?
C34' C42' H42' 107.8 . . ?
C44' C42' H42' 107.8 . . ?
C43' C42' H42' 107.8 . . ?
C42' C43' H43D 109.5 . . ?
C42' C43' H43E 109.5 . . ?
H43D C43' H43E 109.5 . . ?
C42' C43' H43F 109.5 . . ?
H43D C43' H43F 109.5 . . ?
H43E C43' H43F 109.5 . . ?
C42' C44' H44D 109.5 . . ?
C42' C44' H44E 109.5 . . ?
H44D C44' H44E 109.5 . . ?
C42' C44' H44F 109.5 . . ?
H44D C44' H44F 109.5 . . ?
H44E C44' H44F 109.5 . . ?
O2' C45' O3' 125.2(4) . . ?
O2' C45' C46' 118.2(4) . . ?
O3' C45' C46' 116.6(4) . . ?
C45' C46' H46D 109.5 . . ?
C45' C46' H46E 109.5 . . ?
H46D C46' H46E 109.5 . . ?
C45' C46' H46F 109.5 . . ?
H46D C46' H46F 109.5 . . ?
H46E C46' H46F 109.5 . . ?
O5' C47' O4' 125.3(4) . . ?
O5' C47' C48' 117.1(4) . . ?
O4' C47' C48' 117.6(4) . . ?
C47' C48' H48D 109.5 . . ?
C47' C48' H48E 109.5 . . ?
H48D C48' H48E 109.5 . . ?
C47' C48' H48F 109.5 . . ?
H48D C48' H48F 109.5 . . ?
H48E C48' H48F 109.5 . . ?
F2' B1' F1' 107.1(6) . . ?
F2' B1' F4' 113.2(7) . . ?
F1' B1' F4' 111.4(6) . . ?
F2' B1' F3' 111.4(6) . . ?
F1' B1' F3' 103.7(7) . . ?
F4' B1' F3' 109.6(6) . . ?
C50 C49 H49A 109.5 . . ?
C50 C49 H49B 109.5 . . ?
H49A C49 H49B 109.5 . . ?
C50 C49 H49C 109.5 . . ?
H49A C49 H49C 109.5 . . ?
H49B C49 H49C 109.5 . . ?
N5 C50 C49 169(3) . . ?

loop_
_geom_bond_atom_site_label_1
_geom_bond_atom_site_label_2
_geom_bond_distance
_geom_bond_site_symmetry_2
_geom_bond_publ_flag
Zn1 O3 1.948(3) . ?
Zn1 O4 1.991(3) . ?
Zn1 O1 2.017(3) . ?
Zn1 N2 2.068(4) . ?
Zn1 N1 2.124(3) . ?
Zn2 O5 1.960(3) . ?
Zn2 O2 2.003(3) . ?
Zn2 O1 2.017(3) . ?
Zn2 N3 2.079(3) . ?
Zn2 N4 2.109(4) . ?
O1 C25 1.319(5) . ?
O2 C45 1.249(5) . ?
O3 C45 1.254(5) . ?
O4 C47 1.254(5) . ?
O5 C47 1.255(5) . ?
N1 C31 1.267(5) . ?
N1 C33 1.428(5) . ?
N2 C26 1.335(5) . ?
N2 C30 1.360(5) . ?
N3 C19 1.341(5) . ?
N3 C15 1.349(5) . ?
N4 C13 1.270(5) . ?
N4 C1 1.446(5) . ?
C1 C2 1.383(6) . ?
C1 C6 1.393(6) . ?
C2 C3 1.397(7) . ?
C2 C10 1.514(7) . ?
C3 C4 1.372(8) . ?
C3 H3 0.9500 . ?
C4 C5 1.375(7) . ?
C4 H4 0.9500 . ?
C5 C6 1.380(6) . ?
C5 H5 0.9500 . ?
C6 C7 1.533(7) . ?
C7 C8 1.517(7) . ?
C7 C9 1.524(7) . ?
C7 H7 1.0000 . ?
C8 H8A 0.9800 . ?
C8 H8B 0.9800 . ?
C8 H8C 0.9800 . ?
C9 H9A 0.9800 . ?
C9 H9B 0.9800 . ?
C9 H9C 0.9800 . ?
C10 C11 1.529(8) . ?
C10 C12 1.536(8) . ?
C10 H10 1.0000 . ?
C11 H11A 0.9800 . ?
C11 H11B 0.9800 . ?
C11 H11C 0.9800 . ?
C12 H12A 0.9800 . ?
C12 H12B 0.9800 . ?
C12 H12C 0.9800 . ?
C13 C15 1.489(6) . ?
C13 C14 1.502(6) . ?
C14 H14A 0.9800 . ?
C14 H14B 0.9800 . ?
C14 H14C 0.9800 . ?
C15 C16 1.375(6) . ?
C16 C17 1.374(6) . ?
C16 H16 0.9500 . ?
C17 C18 1.379(6) . ?
C17 H17 0.9500 . ?
C18 C19 1.403(6) . ?
C18 H18 0.9500 . ?
C19 C20 1.492(6) . ?
C20 C21 1.399(6) . ?
C20 C25 1.423(6) . ?
C21 C22 1.374(7) . ?
C21 H21 0.9500 . ?
C22 C23 1.365(7) . ?
C22 H22 0.9500 . ?
C23 C24 1.388(6) . ?
C23 H23 0.9500 . ?
C24 C25 1.417(6) . ?
C24 C26 1.483(6) . ?
C26 C27 1.408(6) . ?
C27 C28 1.368(6) . ?
C27 H27 0.9500 . ?
C28 C29 1.387(6) . ?
C28 H28 0.9500 . ?
C29 C30 1.362(6) . ?
C29 H29 0.9500 . ?
C30 C31 1.499(6) . ?
C31 C32 1.497(6) . ?
C32 H32A 0.9800 . ?
C32 H32B 0.9800 . ?
C32 H32C 0.9800 . ?
C33 C34 1.389(6) . ?
C33 C38 1.404(6) . ?
C34 C35 1.401(6) . ?
C34 C42 1.510(6) . ?
C35 C36 1.368(7) . ?
C35 H35 0.9500 . ?
C36 C37 1.381(7) . ?
C36 H36 0.9500 . ?
C37 C38 1.392(6) . ?
C37 H37 0.9500 . ?
C38 C39 1.519(6) . ?
C39 C41 1.516(7) . ?
C39 C40 1.524(7) . ?
C39 H39 1.0000 . ?
C40 H40A 0.9800 . ?
C40 H40B 0.9800 . ?
C40 H40C 0.9800 . ?
C41 H41A 0.9800 . ?
C41 H41B 0.9800 . ?
C41 H41C 0.9800 . ?
C42 C44 1.514(7) . ?
C42 C43 1.531(7) . ?
C42 H42 1.0000 . ?
C43 H43A 0.9800 . ?
C43 H43B 0.9800 . ?
C43 H43C 0.9800 . ?
C44 H44A 0.9800 . ?
C44 H44B 0.9800 . ?
C44 H44C 0.9800 . ?
C45 C46 1.495(6) . ?
C46 H46A 0.9800 . ?
C46 H46B 0.9800 . ?
C46 H46C 0.9800 . ?
C47 C48 1.509(6) . ?
C48 H48A 0.9800 . ?
C48 H48B 0.9800 . ?
C48 H48C 0.9800 . ?
B1 F4 1.283(8) . ?
B1 F2 1.388(9) . ?
B1 F3 1.393(8) . ?
B1 F1 1.448(9) . ?
Zn1' O3' 1.953(3) . ?
Zn1' O4' 1.959(3) . ?
Zn1' N2' 2.058(4) . ?
Zn1' O1' 2.085(3) . ?
Zn1' N1' 2.162(4) . ?
Zn2' O5' 1.980(3) . ?
Zn2' O1' 1.988(3) . ?
Zn2' O2' 2.005(3) . ?
Zn2' N3' 2.087(3) . ?
Zn2' N4' 2.092(3) . ?
O1' C25' 1.317(5) . ?
O2' C45' 1.248(5) . ?
O3' C45' 1.260(5) . ?
O4' C47' 1.257(5) . ?
O5' C47' 1.253(5) . ?
N1' C31' 1.278(5) . ?
N1' C33' 1.440(6) . ?
N2' C26' 1.343(6) . ?
N2' C30' 1.344(5) . ?
N3' C19' 1.350(5) . ?
N3' C15' 1.356(5) . ?
N4' C13' 1.271(5) . ?
N4' C1' 1.449(5) . ?
C1' C2' 1.387(6) . ?
C1' C6' 1.402(6) . ?
C2' C3' 1.393(7) . ?
C2' C10' 1.523(7) . ?
C3' C4' 1.376(7) . ?
C3' H3' 0.9500 . ?
C4' C5' 1.365(7) . ?
C4' H4' 0.9500 . ?
C5' C6' 1.385(6) . ?
C5' H5' 0.9500 . ?
C6' C7' 1.512(7) . ?
C7' C9' 1.493(7) . ?
C7' C8' 1.497(8) . ?
C7' H7' 1.0000 . ?
C8' H8'1 0.9800 . ?
C8' H8'2 0.9800 . ?
C8' H8'3 0.9800 . ?
C9' H9'1 0.9800 . ?
C9' H9'2 0.9800 . ?
C9' H9'3 0.9800 . ?
C10' C12' 1.523(8) . ?
C10' C11' 1.541(7) . ?
C10' H10' 1.0000 . ?
C11' H11D 0.9800 . ?
C11' H11E 0.9800 . ?
C11' H11F 0.9800 . ?
C12' H12D 0.9800 . ?
C12' H12E 0.9800 . ?
C12' H12F 0.9800 . ?
C13' C14' 1.494(6) . ?
C13' C15' 1.497(6) . ?
C14' H14D 0.9800 . ?
C14' H14E 0.9800 . ?
C14' H14F 0.9800 . ?
C15' C16' 1.366(6) . ?
C16' C17' 1.383(6) . ?
C16' H16' 0.9500 . ?
C17' C18' 1.370(6) . ?
C17' H17' 0.9500 . ?
C18' C19' 1.409(6) . ?
C18' H18' 0.9500 . ?
C19' C20' 1.480(6) . ?
C20' C21' 1.411(6) . ?
C20' C25' 1.429(6) . ?
C21' C22' 1.370(6) . ?
C21' H21' 0.9500 . ?
C22' C23' 1.377(6) . ?
C22' H22' 0.9500 . ?
C23' C24' 1.394(6) . ?
C23' H23' 0.9500 . ?
C24' C25' 1.412(6) . ?
C24' C26' 1.491(6) . ?
C26' C27' 1.395(6) . ?
C27' C28' 1.368(7) . ?
C27' H27' 0.9500 . ?
C28' C29' 1.381(7) . ?
C28' H28' 0.9500 . ?
C29' C30' 1.383(6) . ?
C29' H29' 0.9500 . ?
C30' C31' 1.489(7) . ?
C31' C32' 1.496(6) . ?
C32' H32D 0.9800 . ?
C32' H32E 0.9800 . ?
C32' H32F 0.9800 . ?
C33' C38' 1.404(6) . ?
C33' C34' 1.406(6) . ?
C34' C35' 1.397(6) . ?
C34' C42' 1.506(6) . ?
C35' C36' 1.369(7) . ?
C35' H35' 0.9500 . ?
C36' C37' 1.362(7) . ?
C36' H36' 0.9500 . ?
C37' C38' 1.388(7) . ?
C37' H37' 0.9500 . ?
C38' C39' 1.511(6) . ?
C39' C41' 1.524(7) . ?
C39' C40' 1.528(6) . ?
C39' H39' 1.0000 . ?
C40' H40D 0.9800 . ?
C40' H40E 0.9800 . ?
C40' H40F 0.9800 . ?
C41' H41D 0.9800 . ?
C41' H41E 0.9800 . ?
C41' H41F 0.9800 . ?
C42' C44' 1.512(7) . ?
C42' C43' 1.526(7) . ?
C42' H42' 1.0000 . ?
C43' H43D 0.9800 . ?
C43' H43E 0.9800 . ?
C43' H43F 0.9800 . ?
C44' H44D 0.9800 . ?
C44' H44E 0.9800 . ?
C44' H44F 0.9800 . ?
C45' C46' 1.499(6) . ?
C46' H46D 0.9800 . ?
C46' H46E 0.9800 . ?
C46' H46F 0.9800 . ?
C47' C48' 1.503(6) . ?
C48' H48D 0.9800 . ?
C48' H48E 0.9800 . ?
C48' H48F 0.9800 . ?
B1' F2' 1.303(8) . ?
B1' F1' 1.333(9) . ?
B1' F4' 1.343(8) . ?
B1' F3' 1.358(8) . ?
C49 C50 1.397(15) . ?
C49 H49A 0.9800 . ?
C49 H49B 0.9800 . ?
C49 H49C 0.9800 . ?
C50 N5 1.043(14) . ?

loop_
_geom_torsion_atom_site_label_1
_geom_torsion_atom_site_label_2
_geom_torsion_atom_site_label_3
_geom_torsion_atom_site_label_4
_geom_torsion
_geom_torsion_site_symmetry_1
_geom_torsion_site_symmetry_2
_geom_torsion_site_symmetry_3
_geom_torsion_site_symmetry_4
_geom_torsion_publ_flag
O3 Zn1 O1 C25 -108.9(3) . . . . ?
O4 Zn1 O1 C25 130.9(3) . . . . ?
N2 Zn1 O1 C25 31.9(3) . . . . ?
N1 Zn1 O1 C25 17.1(7) . . . . ?
O3 Zn1 O1 Zn2 62.70(15) . . . . ?
O4 Zn1 O1 Zn2 -57.44(15) . . . . ?
N2 Zn1 O1 Zn2 -156.48(14) . . . . ?
N1 Zn1 O1 Zn2 -171.3(4) . . . . ?
O5 Zn2 O1 C25 -123.2(3) . . . . ?
O2 Zn2 O1 C25 115.8(3) . . . . ?
N3 Zn2 O1 C25 20.8(3) . . . . ?
N4 Zn2 O1 C25 -5.8(7) . . . . ?
O5 Zn2 O1 Zn1 65.52(15) . . . . ?
O2 Zn2 O1 Zn1 -55.40(14) . . . . ?
N3 Zn2 O1 Zn1 -150.42(14) . . . . ?
N4 Zn2 O1 Zn1 -177.0(5) . . . . ?
O5 Zn2 O2 C45 -72.8(4) . . . . ?
O1 Zn2 O2 C45 25.7(4) . . . . ?
N3 Zn2 O2 C45 114.3(4) . . . . ?
N4 Zn2 O2 C45 -166.7(4) . . . . ?
O4 Zn1 O3 C45 61.9(4) . . . . ?
O1 Zn1 O3 C45 -39.4(4) . . . . ?
N2 Zn1 O3 C45 -135.5(4) . . . . ?
N1 Zn1 O3 C45 152.6(4) . . . . ?
O3 Zn1 O4 C47 -83.1(4) . . . . ?
O1 Zn1 O4 C47 19.7(4) . . . . ?
N2 Zn1 O4 C47 108.0(4) . . . . ?
N1 Zn1 O4 C47 -173.9(4) . . . . ?
O2 Zn2 O5 C47 57.4(4) . . . . ?
O1 Zn2 O5 C47 -41.4(4) . . . . ?
N3 Zn2 O5 C47 -134.7(4) . . . . ?
N4 Zn2 O5 C47 151.6(4) . . . . ?
O3 Zn1 N1 C31 162.7(3) . . . . ?
O4 Zn1 N1 C31 -78.6(3) . . . . ?
O1 Zn1 N1 C31 35.8(7) . . . . ?
N2 Zn1 N1 C31 20.7(3) . . . . ?
O3 Zn1 N1 C33 -21.9(3) . . . . ?
O4 Zn1 N1 C33 96.8(3) . . . . ?
O1 Zn1 N1 C33 -148.7(5) . . . . ?
N2 Zn1 N1 C33 -163.8(3) . . . . ?
O3 Zn1 N2 C26 102.1(4) . . . . ?
O4 Zn1 N2 C26 -93.3(3) . . . . ?
O1 Zn1 N2 C26 2.2(3) . . . . ?
N1 Zn1 N2 C26 178.4(4) . . . . ?
O3 Zn1 N2 C30 -100.6(3) . . . . ?
O4 Zn1 N2 C30 64.1(3) . . . . ?
O1 Zn1 N2 C30 159.5(3) . . . . ?
N1 Zn1 N2 C30 -24.3(3) . . . . ?
O5 Zn2 N3 C19 105.8(4) . . . . ?
O2 Zn2 N3 C19 -84.7(3) . . . . ?
O1 Zn2 N3 C19 10.4(3) . . . . ?
N4 Zn2 N3 C19 -176.3(4) . . . . ?
O5 Zn2 N3 C15 -101.7(3) . . . . ?
O2 Zn2 N3 C15 67.8(3) . . . . ?
O1 Zn2 N3 C15 162.8(3) . . . . ?
N4 Zn2 N3 C15 -23.8(3) . . . . ?
O5 Zn2 N4 C13 163.0(3) . . . . ?
O2 Zn2 N4 C13 -76.6(3) . . . . ?
O1 Zn2 N4 C13 45.3(7) . . . . ?
N3 Zn2 N4 C13 18.1(3) . . . . ?
O5 Zn2 N4 C1 -24.5(3) . . . . ?
O2 Zn2 N4 C1 95.9(3) . . . . ?
O1 Zn2 N4 C1 -142.2(5) . . . . ?
N3 Zn2 N4 C1 -169.4(4) . . . . ?
C13 N4 C1 C2 -93.6(6) . . . . ?
Zn2 N4 C1 C2 94.6(5) . . . . ?
C13 N4 C1 C6 91.0(5) . . . . ?
Zn2 N4 C1 C6 -80.8(5) . . . . ?
C6 C1 C2 C3 -0.9(7) . . . . ?
N4 C1 C2 C3 -176.2(4) . . . . ?
C6 C1 C2 C10 178.7(5) . . . . ?
N4 C1 C2 C10 3.4(7) . . . . ?
C1 C2 C3 C4 1.1(8) . . . . ?
C10 C2 C3 C4 -178.5(5) . . . . ?
C2 C3 C4 C5 -0.8(9) . . . . ?
C3 C4 C5 C6 0.3(9) . . . . ?
C4 C5 C6 C1 -0.1(8) . . . . ?
C4 C5 C6 C7 178.4(5) . . . . ?
C2 C1 C6 C5 0.4(7) . . . . ?
N4 C1 C6 C5 175.8(4) . . . . ?
C2 C1 C6 C7 -178.0(4) . . . . ?
N4 C1 C6 C7 -2.7(7) . . . . ?
C5 C6 C7 C8 63.4(6) . . . . ?
C1 C6 C7 C8 -118.1(5) . . . . ?
C5 C6 C7 C9 -60.0(6) . . . . ?
C1 C6 C7 C9 118.5(5) . . . . ?
C1 C2 C10 C11 -126.1(5) . . . . ?
C3 C2 C10 C11 53.5(7) . . . . ?
C1 C2 C10 C12 111.0(6) . . . . ?
C3 C2 C10 C12 -69.5(7) . . . . ?
C1 N4 C13 C15 178.2(4) . . . . ?
Zn2 N4 C13 C15 -9.1(5) . . . . ?
C1 N4 C13 C14 -0.8(7) . . . . ?
Zn2 N4 C13 C14 171.9(4) . . . . ?
C19 N3 C15 C16 1.1(6) . . . . ?
Zn2 N3 C15 C16 -152.4(3) . . . . ?
C19 N3 C15 C13 -179.8(4) . . . . ?
Zn2 N3 C15 C13 26.7(4) . . . . ?
N4 C13 C15 N3 -12.3(6) . . . . ?
C14 C13 C15 N3 166.7(4) . . . . ?
N4 C13 C15 C16 166.8(4) . . . . ?
C14 C13 C15 C16 -14.2(6) . . . . ?
N3 C15 C16 C17 1.2(7) . . . . ?
C13 C15 C16 C17 -177.9(4) . . . . ?
C15 C16 C17 C18 -2.1(7) . . . . ?
C16 C17 C18 C19 0.7(7) . . . . ?
C15 N3 C19 C18 -2.5(6) . . . . ?
Zn2 N3 C19 C18 147.0(3) . . . . ?
C15 N3 C19 C20 175.3(4) . . . . ?
Zn2 N3 C19 C20 -35.2(5) . . . . ?
C17 C18 C19 N3 1.6(6) . . . . ?
C17 C18 C19 C20 -176.2(4) . . . . ?
N3 C19 C20 C21 -146.8(4) . . . . ?
C18 C19 C20 C21 31.0(6) . . . . ?
N3 C19 C20 C25 34.9(6) . . . . ?
C18 C19 C20 C25 -147.4(4) . . . . ?
C25 C20 C21 C22 1.0(7) . . . . ?
C19 C20 C21 C22 -177.4(5) . . . . ?
C20 C21 C22 C23 0.1(8) . . . . ?
C21 C22 C23 C24 -0.7(8) . . . . ?
C22 C23 C24 C25 0.1(7) . . . . ?
C22 C23 C24 C26 -179.5(5) . . . . ?
Zn1 O1 C25 C24 -36.5(5) . . . . ?
Zn2 O1 C25 C24 154.3(3) . . . . ?
Zn1 O1 C25 C20 143.4(3) . . . . ?
Zn2 O1 C25 C20 -25.9(6) . . . . ?
C23 C24 C25 O1 -179.1(4) . . . . ?
C26 C24 C25 O1 0.5(6) . . . . ?
C23 C24 C25 C20 1.1(6) . . . . ?
C26 C24 C25 C20 -179.4(4) . . . . ?
C21 C20 C25 O1 178.6(4) . . . . ?
C19 C20 C25 O1 -3.1(6) . . . . ?
C21 C20 C25 C24 -1.6(6) . . . . ?
C19 C20 C25 C24 176.7(4) . . . . ?
C30 N2 C26 C27 -2.2(6) . . . . ?
Zn1 N2 C26 C27 152.9(3) . . . . ?
C30 N2 C26 C24 174.5(4) . . . . ?
Zn1 N2 C26 C24 -30.3(5) . . . . ?
C23 C24 C26 N2 -146.3(4) . . . . ?
C25 C24 C26 N2 34.1(6) . . . . ?
C23 C24 C26 C27 30.4(6) . . . . ?
C25 C24 C26 C27 -149.1(4) . . . . ?
N2 C26 C27 C28 1.3(7) . . . . ?
C24 C26 C27 C28 -175.5(4) . . . . ?
C26 C27 C28 C29 1.0(7) . . . . ?
C27 C28 C29 C30 -2.3(7) . . . . ?
C26 N2 C30 C29 0.9(7) . . . . ?
Zn1 N2 C30 C29 -157.7(4) . . . . ?
C26 N2 C30 C31 -176.0(4) . . . . ?
Zn1 N2 C30 C31 25.4(4) . . . . ?
C28 C29 C30 N2 1.4(7) . . . . ?
C28 C29 C30 C31 178.1(4) . . . . ?
C33 N1 C31 C32 -8.3(7) . . . . ?
Zn1 N1 C31 C32 167.0(4) . . . . ?
C33 N1 C31 C30 171.6(4) . . . . ?
Zn1 N1 C31 C30 -13.1(5) . . . . ?
N2 C30 C31 N1 -8.3(6) . . . . ?
C29 C30 C31 N1 174.8(4) . . . . ?
N2 C30 C31 C32 171.6(4) . . . . ?
C29 C30 C31 C32 -5.3(7) . . . . ?
C31 N1 C33 C34 86.7(6) . . . . ?
Zn1 N1 C33 C34 -88.2(5) . . . . ?
C31 N1 C33 C38 -101.5(5) . . . . ?
Zn1 N1 C33 C38 83.6(4) . . . . ?
C38 C33 C34 C35 0.0(7) . . . . ?
N1 C33 C34 C35 171.2(4) . . . . ?
C38 C33 C34 C42 -177.3(4) . . . . ?
N1 C33 C34 C42 -6.0(7) . . . . ?
C33 C34 C35 C36 0.0(7) . . . . ?
C42 C34 C35 C36 177.4(5) . . . . ?
C34 C35 C36 C37 -0.1(8) . . . . ?
C35 C36 C37 C38 0.2(8) . . . . ?
C36 C37 C38 C33 -0.2(7) . . . . ?
C36 C37 C38 C39 179.6(5) . . . . ?
C34 C33 C38 C37 0.1(7) . . . . ?
N1 C33 C38 C37 -171.6(4) . . . . ?
C34 C33 C38 C39 -179.7(4) . . . . ?
N1 C33 C38 C39 8.5(6) . . . . ?
C37 C38 C39 C41 27.1(7) . . . . ?
C33 C38 C39 C41 -153.1(4) . . . . ?
C37 C38 C39 C40 -97.4(6) . . . . ?
C33 C38 C39 C40 82.5(5) . . . . ?
C33 C34 C42 C44 111.2(5) . . . . ?
C35 C34 C42 C44 -66.0(6) . . . . ?
C33 C34 C42 C43 -124.9(5) . . . . ?
C35 C34 C42 C43 57.9(6) . . . . ?
Zn2 O2 C45 O3 6.6(7) . . . . ?
Zn2 O2 C45 C46 -173.3(3) . . . . ?
Zn1 O3 C45 O2 1.6(7) . . . . ?
Zn1 O3 C45 C46 -178.5(3) . . . . ?
Zn1 O4 C47 O5 15.6(7) . . . . ?
Zn1 O4 C47 C48 -164.1(4) . . . . ?
Zn2 O5 C47 O4 -2.2(7) . . . . ?
Zn2 O5 C47 C48 177.5(3) . . . . ?
O5' Zn2' O1' C25' -135.4(4) . . . . ?
O2' Zn2' O1' C25' 114.2(4) . . . . ?
N3' Zn2' O1' C25' 11.4(4) . . . . ?
N4' Zn2' O1' C25' -32.7(6) . . . . ?
O5' Zn2' O1' Zn1' 64.72(14) . . . . ?
O2' Zn2' O1' Zn1' -45.71(14) . . . . ?
N3' Zn2' O1' Zn1' -148.44(14) . . . . ?
N4' Zn2' O1' Zn1' 167.4(3) . . . . ?
O3' Zn1' O1' C25' -96.8(3) . . . . ?
O4' Zn1' O1' C25' 146.8(3) . . . . ?
N2' Zn1' O1' C25' 41.4(3) . . . . ?
N1' Zn1' O1' C25' 32.7(6) . . . . ?
O3' Zn1' O1' Zn2' 65.05(14) . . . . ?
O4' Zn1' O1' Zn2' -51.36(15) . . . . ?
N2' Zn1' O1' Zn2' -156.78(15) . . . . ?
N1' Zn1' O1' Zn2' -165.5(4) . . . . ?
O5' Zn2' O2' C45' -87.8(4) . . . . ?
O1' Zn2' O2' C45' 9.5(4) . . . . ?
N3' Zn2' O2' C45' 99.6(4) . . . . ?
N4' Zn2' O2' C45' 179.8(4) . . . . ?
O4' Zn1' O3' C45' 43.9(4) . . . . ?
N2' Zn1' O3' C45' -149.6(3) . . . . ?
O1' Zn1' O3' C45' -57.7(3) . . . . ?
N1' Zn1' O3' C45' 135.6(3) . . . . ?
O3' Zn1' O4' C47' -90.2(5) . . . . ?
N2' Zn1' O4' C47' 99.1(5) . . . . ?
O1' Zn1' O4' C47' 11.0(5) . . . . ?
N1' Zn1' O4' C47' 175.4(5) . . . . ?
O1' Zn2' O5' C47' -53.6(4) . . . . ?
O2' Zn2' O5' C47' 46.3(4) . . . . ?
N3' Zn2' O5' C47' -147.0(4) . . . . ?
N4' Zn2' O5' C47' 143.7(4) . . . . ?
O3' Zn1' N1' C31' 161.3(3) . . . . ?
O4' Zn1' N1' C31' -83.7(3) . . . . ?
N2' Zn1' N1' C31' 22.6(3) . . . . ?
O1' Zn1' N1' C31' 31.5(6) . . . . ?
O3' Zn1' N1' C33' -23.4(3) . . . . ?
O4' Zn1' N1' C33' 91.7(3) . . . . ?
N2' Zn1' N1' C33' -162.1(4) . . . . ?
O1' Zn1' N1' C33' -153.1(4) . . . . ?
O3' Zn1' N2' C26' 93.2(4) . . . . ?
O4' Zn1' N2' C26' -99.5(4) . . . . ?
O1' Zn1' N2' C26' -2.8(3) . . . . ?
N1' Zn1' N2' C26' 174.6(4) . . . . ?
O3' Zn1' N2' C30' -108.6(3) . . . . ?
O4' Zn1' N2' C30' 58.8(3) . . . . ?
O1' Zn1' N2' C30' 155.5(3) . . . . ?
N1' Zn1' N2' C30' -27.2(3) . . . . ?
O5' Zn2' N3' C19' 103.4(4) . . . . ?
O1' Zn2' N3' C19' 8.3(3) . . . . ?
O2' Zn2' N3' C19' -89.4(3) . . . . ?
N4' Zn2' N3' C19' 175.7(4) . . . . ?
O5' Zn2' N3' C15' -89.8(3) . . . . ?
O1' Zn2' N3' C15' 175.1(3) . . . . ?
O2' Zn2' N3' C15' 77.4(3) . . . . ?
N4' Zn2' N3' C15' -17.5(3) . . . . ?
O5' Zn2' N4' C13' 164.1(3) . . . . ?
O1' Zn2' N4' C13' 60.7(6) . . . . ?
O2' Zn2' N4' C13' -86.3(3) . . . . ?
N3' Zn2' N4' C13' 15.5(3) . . . . ?
O5' Zn2' N4' C1' -18.6(3) . . . . ?
O1' Zn2' N4' C1' -122.0(4) . . . . ?
O2' Zn2' N4' C1' 91.1(3) . . . . ?
N3' Zn2' N4' C1' -167.1(3) . . . . ?
C13' N4' C1' C2' 96.9(5) . . . . ?
Zn2' N4' C1' C2' -80.3(5) . . . . ?
C13' N4' C1' C6' -88.5(5) . . . . ?
Zn2' N4' C1' C6' 94.3(4) . . . . ?
C6' C1' C2' C3' 4.1(7) . . . . ?
N4' C1' C2' C3' 178.5(4) . . . . ?
C6' C1' C2' C10' -175.8(4) . . . . ?
N4' C1' C2' C10' -1.4(7) . . . . ?
C1' C2' C3' C4' -3.5(7) . . . . ?
C10' C2' C3' C4' 176.4(5) . . . . ?
C2' C3' C4' C5' 1.4(8) . . . . ?
C3' C4' C5' C6' 0.4(8) . . . . ?
C4' C5' C6' C1' 0.2(7) . . . . ?
C4' C5' C6' C7' -178.9(5) . . . . ?
C2' C1' C6' C5' -2.5(7) . . . . ?
N4' C1' C6' C5' -177.0(4) . . . . ?
C2' C1' C6' C7' 176.6(4) . . . . ?
N4' C1' C6' C7' 2.1(6) . . . . ?
C5' C6' C7' C9' 58.9(7) . . . . ?
C1' C6' C7' C9' -120.1(5) . . . . ?
C5' C6' C7' C8' -64.5(7) . . . . ?
C1' C6' C7' C8' 116.5(6) . . . . ?
C1' C2' C10' C12' -116.6(6) . . . . ?
C3' C2' C10' C12' 63.4(7) . . . . ?
C1' C2' C10' C11' 117.6(5) . . . . ?
C3' C2' C10' C11' -62.4(6) . . . . ?
C1' N4' C13' C14' -5.0(7) . . . . ?
Zn2' N4' C13' C14' 172.4(4) . . . . ?
C1' N4' C13' C15' 172.0(4) . . . . ?
Zn2' N4' C13' C15' -10.6(5) . . . . ?
C19' N3' C15' C16' 2.5(6) . . . . ?
Zn2' N3' C15' C16' -165.4(3) . . . . ?
C19' N3' C15' C13' -174.4(4) . . . . ?
Zn2' N3' C15' C13' 17.6(4) . . . . ?
N4' C13' C15' N3' -5.1(6) . . . . ?
C14' C13' C15' N3' 172.2(4) . . . . ?
N4' C13' C15' C16' 178.0(4) . . . . ?
C14' C13' C15' C16' -4.7(7) . . . . ?
N3' C15' C16' C17' -1.1(7) . . . . ?
C13' C15' C16' C17' 175.6(4) . . . . ?
C15' C16' C17' C18' -0.1(7) . . . . ?
C16' C17' C18' C19' 0.0(7) . . . . ?
C15' N3' C19' C18' -2.5(6) . . . . ?
Zn2' N3' C19' C18' 163.2(3) . . . . ?
C15' N3' C19' C20' 174.5(4) . . . . ?
Zn2' N3' C19' C20' -19.8(5) . . . . ?
C17' C18' C19' N3' 1.3(6) . . . . ?
C17' C18' C19' C20' -175.7(4) . . . . ?
N3' C19' C20' C21' -165.1(4) . . . . ?
C18' C19' C20' C21' 11.8(6) . . . . ?
N3' C19' C20' C25' 14.3(6) . . . . ?
C18' C19' C20' C25' -168.8(4) . . . . ?
C25' C20' C21' C22' -1.2(7) . . . . ?
C19' C20' C21' C22' 178.3(4) . . . . ?
C20' C21' C22' C23' -2.3(7) . . . . ?
C21' C22' C23' C24' 1.7(7) . . . . ?
C22' C23' C24' C25' 2.5(7) . . . . ?
C22' C23' C24' C26' 179.2(4) . . . . ?
Zn2' O1' C25' C24' 160.7(3) . . . . ?
Zn1' O1' C25' C24' -43.2(5) . . . . ?
Zn2' O1' C25' C20' -18.7(6) . . . . ?
Zn1' O1' C25' C20' 137.4(3) . . . . ?
C23' C24' C25' O1' 174.7(4) . . . . ?
C26' C24' C25' O1' -1.8(6) . . . . ?
C23' C24' C25' C20' -5.9(6) . . . . ?
C26' C24' C25' C20' 177.6(4) . . . . ?
C21' C20' C25' O1' -175.4(4) . . . . ?
C19' C20' C25' O1' 5.2(7) . . . . ?
C21' C20' C25' C24' 5.2(6) . . . . ?
C19' C20' C25' C24' -174.2(4) . . . . ?
C30' N2' C26' C27' -4.1(6) . . . . ?
Zn1' N2' C26' C27' 152.4(3) . . . . ?
C30' N2' C26' C24' 172.0(4) . . . . ?
Zn1' N2' C26' C24' -31.5(5) . . . . ?
C23' C24' C26' N2' -135.0(4) . . . . ?
C25' C24' C26' N2' 41.7(6) . . . . ?
C23' C24' C26' C27' 41.1(6) . . . . ?
C25' C24' C26' C27' -142.3(5) . . . . ?
N2' C26' C27' C28' 1.0(7) . . . . ?
C24' C26' C27' C28' -175.1(4) . . . . ?
C26' C27' C28' C29' 2.6(7) . . . . ?
C27' C28' C29' C30' -3.0(7) . . . . ?
C26' N2' C30' C29' 3.7(6) . . . . ?
Zn1' N2' C30' C29' -155.8(4) . . . . ?
C26' N2' C30' C31' -171.7(4) . . . . ?
Zn1' N2' C30' C31' 28.8(4) . . . . ?
C28' C29' C30' N2' -0.1(7) . . . . ?
C28' C29' C30' C31' 174.9(4) . . . . ?
C33' N1' C31' C30' 170.4(4) . . . . ?
Zn1' N1' C31' C30' -14.1(5) . . . . ?
C33' N1' C31' C32' -7.0(7) . . . . ?
Zn1' N1' C31' C32' 168.5(4) . . . . ?
N2' C30' C31' N1' -9.3(6) . . . . ?
C29' C30' C31' N1' 175.3(4) . . . . ?
N2' C30' C31' C32' 168.3(4) . . . . ?
C29' C30' C31' C32' -7.1(7) . . . . ?
C31' N1' C33' C38' -103.1(5) . . . . ?
Zn1' N1' C33' C38' 82.0(4) . . . . ?
C31' N1' C33' C34' 80.8(6) . . . . ?
Zn1' N1' C33' C34' -94.1(5) . . . . ?
C38' C33' C34' C35' 1.7(7) . . . . ?
N1' C33' C34' C35' 177.6(4) . . . . ?
C38' C33' C34' C42' -176.6(4) . . . . ?
N1' C33' C34' C42' -0.8(7) . . . . ?
C33' C34' C35' C36' 0.0(7) . . . . ?
C42' C34' C35' C36' 178.4(5) . . . . ?
C34' C35' C36' C37' -1.4(8) . . . . ?
C35' C36' C37' C38' 1.1(8) . . . . ?
C36' C37' C38' C33' 0.5(7) . . . . ?
C36' C37' C38' C39' 177.2(4) . . . . ?
C34' C33' C38' C37' -1.9(6) . . . . ?
N1' C33' C38' C37' -178.0(4) . . . . ?
C34' C33' C38' C39' -178.6(4) . . . . ?
N1' C33' C38' C39' 5.3(6) . . . . ?
C37' C38' C39' C41' -83.4(6) . . . . ?
C33' C38' C39' C41' 93.2(5) . . . . ?
C37' C38' C39' C40' 40.9(6) . . . . ?
C33' C38' C39' C40' -142.6(4) . . . . ?
C35' C34' C42' C44' 58.9(6) . . . . ?
C33' C34' C42' C44' -122.9(5) . . . . ?
C35' C34' C42' C43' -65.2(6) . . . . ?
C33' C34' C42' C43' 113.1(5) . . . . ?
Zn2' O2' C45' O3' 9.6(7) . . . . ?
Zn2' O2' C45' C46' -170.4(3) . . . . ?
Zn1' O3' C45' O2' 19.7(6) . . . . ?
Zn1' O3' C45' C46' -160.3(3) . . . . ?
Zn2' O5' C47' O4' 10.9(7) . . . . ?
Zn2' O5' C47' C48' -169.9(4) . . . . ?
Zn1' O4' C47' O5' 14.0(8) . . . . ?
Zn1' O4' C47' C48' -165.2(4) . . . . ?
